data_4111329
loop_
_publ_author_name
'Tianming Zuo'
'Christine M. Beavers'
'James C. Duchamp'
'Anne Campbell'
'Harry C. Dorn'
'Marilyn M. Olmstead'
'Alan L. Balch'

_publ_section_title
;
 Isolation and Structural Characterization of a Family of Endohedral
 Fullerenes Including the Large, Chiral Cage Fullerenes Tb3N@C88 and
 Tb3N@C86 as well as the Ih and D5h Isomers of Tb3N@C80
;
_journal_name_full 'Journal of the American Chemical Society'
_journal_page_first 2035
_journal_page_last 2043
_journal_paper_doi 10.1021/ja066437+
_journal_volume 129
_journal_year 2007
_chemical_formula_sum 'C139 H59 N5 Ni Tb3'
_chemical_formula_weight 2334.38
_chemical_name_common Tb3N@(D2-35)C88.NiOEP.2.5benzene
_chemical_name_systematic
; 
 ? 
;
_space_group_IT_number 2
_symmetry_cell_setting triclinic
_symmetry_space_group_name_Hall '-P 1'
_symmetry_space_group_name_H-M 'P -1'
_atom_sites_solution_hydrogens geom
_atom_sites_solution_primary direct
_atom_sites_solution_secondary difmap
_audit_creation_method SHELXL-97
_cell_angle_alpha 77.940(3)
_cell_angle_beta 76.268(3)
_cell_angle_gamma 65.161(3)
_cell_formula_units_Z 2
_cell_length_a 14.990(3)
_cell_length_b 16.795(3)
_cell_length_c 18.408(3)
_cell_measurement_reflns_used 6296
_cell_measurement_temperature 90(2)
_cell_measurement_theta_max 26.9
_cell_measurement_theta_min 2.4
_cell_volume 4053.9(13)
_computing_cell_refinement 'SAINT (Bruker, 2006)'
_computing_data_collection 'Apex2 (Bruker, 2006)'
_computing_data_reduction SAINT
_computing_molecular_graphics 'SHELXTL 5.1, XP (Sheldrick, 1994)'
_computing_publication_material SHELXL-97
_computing_structure_refinement 'SHELXL-97 (Sheldrick, 1997)'
_computing_structure_solution 'SHELXS-97 (Sheldrick, 1990)'
_diffrn_ambient_temperature 90(2)
_diffrn_detector_area_resol_mean 8.3
_diffrn_measured_fraction_theta_full 0.983
_diffrn_measured_fraction_theta_max 0.983
_diffrn_measurement_device_type 'Bruker ApexII'
_diffrn_measurement_method \w
_diffrn_radiation_monochromator graphite
_diffrn_radiation_source 'fine-focus sealed tube'
_diffrn_radiation_type MoK\a
_diffrn_radiation_wavelength 0.71073
_diffrn_reflns_av_R_equivalents 0.0514
_diffrn_reflns_av_sigmaI/netI 0.0566
_diffrn_reflns_limit_h_max 22
_diffrn_reflns_limit_h_min -21
_diffrn_reflns_limit_k_max 24
_diffrn_reflns_limit_k_min -23
_diffrn_reflns_limit_l_max 27
_diffrn_reflns_limit_l_min 0
_diffrn_reflns_number 52427
_diffrn_reflns_theta_full 31.58
_diffrn_reflns_theta_max 31.58
_diffrn_reflns_theta_min 1.74
_diffrn_standards_number 0
_exptl_absorpt_coefficient_mu 2.886
_exptl_absorpt_correction_T_max 0.761
_exptl_absorpt_correction_T_min 0.705
_exptl_absorpt_correction_type multi-scan
_exptl_absorpt_process_details 'TWINABS (Sheldrick, 2004)'
_exptl_crystal_colour black
_exptl_crystal_density_diffrn 1.912
_exptl_crystal_description parallelepiped
_exptl_crystal_F_000 2302
_exptl_crystal_size_max 0.13
_exptl_crystal_size_mid 0.11
_exptl_crystal_size_min 0.10
_refine_diff_density_max 1.665
_refine_diff_density_min -1.519
_refine_diff_density_rms 0.134
_refine_ls_extinction_method none
_refine_ls_goodness_of_fit_ref 0.836
_refine_ls_hydrogen_treatment constr
_refine_ls_matrix_type full
_refine_ls_number_parameters 1319
_refine_ls_number_reflns 30087
_refine_ls_number_restraints 908
_refine_ls_restrained_S_all 0.840
_refine_ls_R_factor_all 0.1138
_refine_ls_R_factor_gt 0.0555
_refine_ls_shift/su_max 0.054
_refine_ls_shift/su_mean 0.001
_refine_ls_structure_factor_coef Fsqd
_refine_ls_weighting_details 'calc w=1/[\s^2^(Fo^2^)+(0.0490P)^2^] where P=(Fo^2^+2Fc^2^)/3'
_refine_ls_weighting_scheme calc
_refine_ls_wR_factor_gt 0.1126
_refine_ls_wR_factor_ref 0.1209
_reflns_number_gt 14648
_reflns_number_total 30087
_reflns_threshold_expression I>2\s(I)
_cod_data_source_file ja066437si20060906_013259.cif
_cod_data_source_block mn1799
_cod_database_code 4111329

loop_
_symmetry_equiv_pos_as_xyz
'x, y, z'
'-x, -y, -z'

loop_
_atom_site_label
_atom_site_type_symbol
_atom_site_fract_x
_atom_site_fract_y
_atom_site_fract_z
_atom_site_U_iso_or_equiv
_atom_site_adp_type
_atom_site_occupancy
_atom_site_symmetry_multiplicity
_atom_site_calc_flag
_atom_site_refinement_flags
_atom_site_disorder_assembly
_atom_site_disorder_group
Tb1 Tb 0.29041(4) 0.31437(4) 0.56348(2) 0.02568(12) Uani 0.43 1 d P . .
Tb2 Tb 0.33709(4) 0.16751(3) 0.74514(3) 0.02437(11) Uani 0.43 1 d P . .
Tb3 Tb 0.28225(4) 0.41624(3) 0.72901(3) 0.02471(12) Uani 0.43 1 d P . .
Tb4 Tb 0.31890(4) 0.23302(4) 0.58816(3) 0.02547(13) Uani 0.40 1 d P A .
Tb5 Tb 0.31232(4) 0.21706(4) 0.79427(3) 0.02426(12) Uani 0.43 1 d P A .
Tb6 Tb 0.26437(4) 0.43976(3) 0.67903(4) 0.02598(13) Uani 0.40 1 d P A .
Tb7 Tb 0.3004(3) 0.3695(3) 0.5692(2) 0.0467(10) Uiso 0.07 1 d P A .
Tb8 Tb 0.3782(4) 0.1536(3) 0.6975(3) 0.0682(13) Uiso 0.07 1 d P A .
Tb9 Tb 0.2021(4) 0.3659(3) 0.7792(3) 0.0673(12) Uiso 0.07 1 d P A .
Tb10 Tb 0.3041(4) 0.1928(4) 0.6304(4) 0.0242(11) Uiso 0.04 1 d P A .
Tb11 Tb 0.2951(10) 0.2739(10) 0.8030(7) 0.105(4) Uiso 0.04 1 d P A .
Tb12 Tb 0.2644(5) 0.4337(4) 0.6305(5) 0.0388(15) Uiso 0.04 1 d P A .
Tb13 Tb 0.3260(6) 0.1660(5) 0.6690(5) 0.0304(17) Uiso 0.03 1 d P A .
Tb14 Tb 0.2807(6) 0.3269(6) 0.7990(5) 0.037(2) Uiso 0.03 1 d P A .
Tb15 Tb 0.2764(8) 0.4150(7) 0.5921(7) 0.049(2) Uiso 0.03 1 d P A .
Tb16 Tb 0.4105(9) 0.2552(8) 0.5845(7) 0.076(3) Uiso 0.03 1 d P A .
Tb17 Tb 0.1898(10) 0.4297(8) 0.6914(7) 0.080 Uiso 0.03 1 d P A .
N1 N 0.3007(2) 0.29929(19) 0.68355(16) 0.0147(7) Uani 1 1 d . A .
C1_1 C 0.0577(5) 0.3115(4) 0.6543(4) 0.0213(17) Uiso 0.533(2) 1 d PD A 1
C2_1 C 0.0616(6) 0.2694(4) 0.7331(4) 0.0219(17) Uiso 0.533(2) 1 d PD A 1
C3_1 C 0.1216(5) 0.1754(4) 0.7493(4) 0.0263(18) Uiso 0.533(2) 1 d PD A 1
C4_1 C 0.1724(5) 0.1259(5) 0.6894(4) 0.0190(18) Uiso 0.533(2) 1 d PD A 1
C5_1 C 0.1721(5) 0.1649(4) 0.6108(4) 0.0221(17) Uiso 0.533(2) 1 d PD A 1
C6_1 C 0.1157(7) 0.2565(5) 0.5937(4) 0.035(2) Uiso 0.533(2) 1 d PD A 1
C7_1 C 0.1536(6) 0.2951(5) 0.5211(4) 0.037(2) Uiso 0.533(2) 1 d PD A 1
C8_1 C 0.1257(6) 0.3892(4) 0.5097(4) 0.0246(18) Uiso 0.533(2) 1 d PD A 1
C9_1 C 0.0642(6) 0.4432(5) 0.5681(4) 0.0226(18) Uiso 0.533(2) 1 d PD A 1
C10_1 C 0.0279(7) 0.4068(5) 0.6395(4) 0.032(2) Uiso 0.533(2) 1 d PD A 1
C11_1 C 0.0024(9) 0.4601(6) 0.6969(4) 0.032(3) Uiso 0.533(2) 1 d PD A 1
C12_1 C 0.0040(6) 0.4141(4) 0.7732(4) 0.021(2) Uiso 0.533(2) 1 d PD A 1
C13_1 C 0.0359(6) 0.3213(4) 0.7942(4) 0.0240(18) Uiso 0.533(2) 1 d PD A 1
C14_1 C 0.0790(6) 0.2866(4) 0.8624(4) 0.0278(19) Uiso 0.533(2) 1 d PD A 1
C15_1 C 0.1434(6) 0.1958(5) 0.8733(4) 0.034(2) Uiso 0.533(2) 1 d PD A 1
C16_1 C 0.1626(6) 0.1419(5) 0.8162(4) 0.026(2) Uiso 0.533(2) 1 d PD A 1
C17_1 C 0.2563(5) 0.0710(5) 0.8217(4) 0.0266(18) Uiso 0.533(2) 1 d PD A 1
C18_1 C 0.3128(5) 0.0286(5) 0.7567(4) 0.0244(19) Uiso 0.533(2) 1 d PD A 1
C19_1 C 0.2682(5) 0.0519(5) 0.6926(4) 0.0250(18) Uiso 0.533(2) 1 d PD A 1
C20_1 C 0.3261(5) 0.0490(5) 0.6178(4) 0.0251(18) Uiso 0.533(2) 1 d PD A 1
C21_1 C 0.2638(5) 0.1126(5) 0.5679(4) 0.0189(18) Uiso 0.533(2) 1 d PD A 1
C22_1 C 0.3014(5) 0.1544(4) 0.4998(4) 0.0284(19) Uiso 0.533(2) 1 d PD A 1
C23_1 C 0.2424(5) 0.2447(4) 0.4758(4) 0.0158(17) Uiso 0.533(2) 1 d PD A 1
C24_1 C 0.3147(6) 0.2883(5) 0.4392(6) 0.049(3) Uiso 0.533(2) 1 d PD A 1
C25_1 C 0.2942(6) 0.3776(5) 0.4367(5) 0.039(2) Uiso 0.533(2) 1 d PD A 1
C26_1 C 0.1921(7) 0.4293(6) 0.4659(8) 0.042(4) Uiso 0.533(2) 1 d PD A 1
C27_1 C 0.1731(6) 0.5113(5) 0.4979(4) 0.0239(19) Uiso 0.533(2) 1 d PD A 1
C28_1 C 0.0872(6) 0.5189(5) 0.5575(4) 0.0255(19) Uiso 0.533(2) 1 d PD A 1
C29_1 C 0.0722(6) 0.5634(6) 0.6204(4) 0.027(2) Uiso 0.533(2) 1 d PD A 1
C30_1 C 0.0254(10) 0.5381(7) 0.6897(4) 0.033(4) Uiso 0.533(2) 1 d PD A 1
C31_1 C 0.0439(6) 0.5359(5) 0.7632(4) 0.020(2) Uiso 0.533(2) 1 d PD A 1
C32_1 C 0.0222(6) 0.4677(5) 0.8145(4) 0.0194(18) Uiso 0.533(2) 1 d PD A 1
C33_1 C 0.0729(6) 0.4315(5) 0.8755(4) 0.0274(19) Uiso 0.533(2) 1 d PD A 1
C34_1 C 0.0985(6) 0.3403(5) 0.9002(4) 0.0254(19) Uiso 0.533(2) 1 d PD A 1
C35_1 C 0.1923(5) 0.3078(4) 0.9323(4) 0.0253(19) Uiso 0.533(2) 1 d PD A 1
C36_1 C 0.2568(6) 0.2189(6) 0.9353(8) 0.035(4) Uiso 0.533(2) 1 d PD A 1
C37_1 C 0.2249(5) 0.1604(5) 0.9121(4) 0.0278(19) Uiso 0.533(2) 1 d PD A 1
C38_1 C 0.3015(5) 0.0830(5) 0.8784(5) 0.025(2) Uiso 0.533(2) 1 d PD A 1
C39_1 C 0.4025(6) 0.0648(5) 0.8631(4) 0.0248(18) Uiso 0.533(2) 1 d PD A 1
C40_1 C 0.4604(5) 0.0250(5) 0.7985(4) 0.0242(18) Uiso 0.533(2) 1 d PD A 1
C41_1 C 0.4174(5) 0.0023(5) 0.7467(4) 0.0213(17) Uiso 0.533(2) 1 d PD A 1
C42_1 C 0.4757(5) 0.0045(5) 0.6711(4) 0.0224(18) Uiso 0.533(2) 1 d PD A 1
C43_1 C 0.4296(5) 0.0320(5) 0.6052(4) 0.0222(17) Uiso 0.533(2) 1 d PD A 1
C44_1 C 0.4691(5) 0.0810(5) 0.5397(4) 0.0279(19) Uiso 0.533(2) 1 d PD A 1
C45_1 C 0.4051(5) 0.1393(5) 0.4863(5) 0.027(2) Uiso 0.533(2) 1 d PD A 1
C46_1 C 0.4153(5) 0.2217(5) 0.4482(4) 0.0291(19) Uiso 0.533(2) 1 d PD A 1
C47_1 C 0.4874(6) 0.2489(5) 0.4627(5) 0.047(3) Uiso 0.533(2) 1 d PD A 1
C48_1 C 0.4621(6) 0.3418(5) 0.4595(5) 0.036(3) Uiso 0.533(2) 1 d PD A 1
C49_1 C 0.3652(6) 0.4073(6) 0.4426(5) 0.043(2) Uiso 0.533(2) 1 d PD A 1
C50_1 C 0.3474(6) 0.4827(6) 0.4804(5) 0.036(2) Uiso 0.533(2) 1 d PD A 1
C51_1 C 0.2458(7) 0.5364(6) 0.5071(5) 0.040(2) Uiso 0.533(2) 1 d PD A 1
C52_1 C 0.2326(6) 0.5780(6) 0.5682(4) 0.043(2) Uiso 0.533(2) 1 d PD A 1
C53_1 C 0.1429(5) 0.5957(5) 0.6240(4) 0.0225(18) Uiso 0.533(2) 1 d PD A 1
C54_1 C 0.1693(5) 0.5965(5) 0.6948(4) 0.030(2) Uiso 0.533(2) 1 d PD A 1
C55_1 C 0.1216(5) 0.5629(5) 0.7651(4) 0.0264(19) Uiso 0.533(2) 1 d PD A 1
C56_1 C 0.1797(5) 0.5204(5) 0.8265(4) 0.0216(18) Uiso 0.533(2) 1 d PD A 1
C57_1 C 0.1495(5) 0.4580(4) 0.8823(4) 0.0250(18) Uiso 0.533(2) 1 d PD A 1
C58_1 C 0.2232(5) 0.3814(4) 0.9177(4) 0.0257(18) Uiso 0.533(2) 1 d PD A 1
C59_1 C 0.5520(7) 0.1899(5) 0.5098(5) 0.036(2) Uiso 0.533(2) 1 d PD A 1
C60_1 C 0.5466(6) 0.1069(5) 0.5439(4) 0.027(2) Uiso 0.533(2) 1 d PD A 1
C61_1 C 0.5856(10) 0.0867(8) 0.6124(5) 0.025(4) Uiso 0.533(2) 1 d PD A 1
C62_1 C 0.5513(7) 0.0345(6) 0.6735(4) 0.021(2) Uiso 0.533(2) 1 d PD A 1
C63_1 C 0.5407(5) 0.0512(4) 0.7488(4) 0.0199(17) Uiso 0.533(2) 1 d PD A 1
C64_1 C 0.4330(5) 0.1263(5) 0.8836(4) 0.031(2) Uiso 0.533(2) 1 d PD A 1
C65_1 C 0.3578(5) 0.2000(5) 0.9242(4) 0.0216(17) Uiso 0.533(2) 1 d PD A 1
C66_1 C 0.3918(5) 0.2710(5) 0.9003(4) 0.0209(19) Uiso 0.533(2) 1 d PD A 1
C67_1 C 0.3272(6) 0.3634(5) 0.8962(5) 0.031(2) Uiso 0.533(2) 1 d PD A 1
C68_1 C 0.3537(4) 0.4250(4) 0.8435(4) 0.0207(17) Uiso 0.533(2) 1 d PD A 1
C69_1 C 0.2829(5) 0.5049(5) 0.8105(4) 0.031(2) Uiso 0.533(2) 1 d PD A 1
C70_1 C 0.3298(5) 0.5309(5) 0.7375(4) 0.0224(18) Uiso 0.533(2) 1 d PD A 1
C71_1 C 0.2731(5) 0.5815(5) 0.6812(4) 0.033(2) Uiso 0.533(2) 1 d PD A 1
C72_1 C 0.3180(6) 0.5616(6) 0.6066(4) 0.036(2) Uiso 0.533(2) 1 d PD A 1
C73_1 C 0.4096(7) 0.4937(6) 0.5904(5) 0.037(3) Uiso 0.533(2) 1 d PD A 1
C74_1 C 0.4246(6) 0.4591(5) 0.5217(5) 0.043(2) Uiso 0.533(2) 1 d PD A 1
C75_1 C 0.4947(6) 0.3722(5) 0.5101(5) 0.034(2) Uiso 0.533(2) 1 d PD A 1
C76_1 C 0.5472(8) 0.3137(5) 0.5665(5) 0.040(3) Uiso 0.533(2) 1 d PD A 1
C77_1 C 0.5811(15) 0.2228(6) 0.5635(8) 0.043(6) Uiso 0.533(2) 1 d PD A 1
C78_1 C 0.6036(9) 0.1576(6) 0.6281(5) 0.023(3) Uiso 0.533(2) 1 d PD A 1
C79_1 C 0.5821(6) 0.1825(5) 0.7006(4) 0.028(2) Uiso 0.533(2) 1 d PD A 1
C80_1 C 0.5578(6) 0.1226(4) 0.7629(4) 0.0219(17) Uiso 0.533(2) 1 d PD A 1
C81_1 C 0.5061(7) 0.1544(5) 0.8340(5) 0.021(3) Uiso 0.533(2) 1 d PD A 1
C82_1 C 0.4779(6) 0.2467(5) 0.8420(4) 0.031(2) Uiso 0.533(2) 1 d PD A 1
C83_1 C 0.5008(6) 0.3051(4) 0.7802(4) 0.030(2) Uiso 0.533(2) 1 d PD A 1
C84_1 C 0.4433 0.3944 0.7875 0.029(7) Uiso 0.533(2) 1 d PD A 1
C85_1 C 0.4253(5) 0.4601(4) 0.7214(3) 0.0297(19) Uiso 0.533(2) 1 d PD A 1
C86_1 C 0.4653(6) 0.4347(5) 0.6480(4) 0.037(2) Uiso 0.533(2) 1 d PD A 1
C87_1 C 0.5302(7) 0.3422(5) 0.6397(5) 0.037(2) Uiso 0.533(2) 1 d PD A 1
C88_1 C 0.5495(6) 0.2763(5) 0.7066(4) 0.0228(18) Uiso 0.533(2) 1 d PD A 1
C1_2 C 0.0555(6) 0.2934(5) 0.6959(4) 0.021(2) Uiso 0.467(2) 1 d PD A 2
C2_2 C 0.0697(7) 0.2667(5) 0.7756(5) 0.032(2) Uiso 0.467(2) 1 d PD A 2
C3_2 C 0.0467(7) 0.3354(5) 0.8216(5) 0.028(2) Uiso 0.467(2) 1 d PD A 2
C4_2 C 0.0141(7) 0.4249(5) 0.7913(5) 0.023(2) Uiso 0.467(2) 1 d PD A 2
C5_2 C -0.0012(8) 0.4479(5) 0.7137(5) 0.014(2) Uiso 0.467(2) 1 d PD A 2
C6_2 C 0.0230(8) 0.3855(5) 0.6639(5) 0.033(3) Uiso 0.467(2) 1 d PD A 2
C7_2 C 0.0508(8) 0.4130(6) 0.5849(5) 0.039(3) Uiso 0.467(2) 1 d PD A 2
C8_2 C 0.1041(6) 0.3469(5) 0.5355(4) 0.028(2) Uiso 0.467(2) 1 d PD A 2
C9_2 C 0.1308(7) 0.2558(5) 0.5650(5) 0.030(2) Uiso 0.467(2) 1 d PD A 2
C10_2 C 0.1045(7) 0.2292(5) 0.6429(4) 0.035(2) Uiso 0.467(2) 1 d PD A 2
C11_2 C 0.1635(7) 0.1426(6) 0.6653(5) 0.032(3) Uiso 0.467(2) 1 d PD A 2
C12_2 C 0.1762(6) 0.1173(5) 0.7438(5) 0.034(2) Uiso 0.467(2) 1 d PD A 2
C13_2 C 0.1353(7) 0.1756(5) 0.7999(5) 0.031(2) Uiso 0.467(2) 1 d PD A 2
C14_2 C 0.1878(7) 0.1566(5) 0.8627(5) 0.035(2) Uiso 0.467(2) 1 d PD A 2
C15_2 C 0.1703(6) 0.2265(5) 0.9037(5) 0.029(2) Uiso 0.467(2) 1 d PD A 2
C16_2 C 0.0964(6) 0.3126(5) 0.8834(5) 0.025(2) Uiso 0.467(2) 1 d PD A 2
C17_2 C 0.1296(6) 0.3716(5) 0.9044(5) 0.034(2) Uiso 0.467(2) 1 d PD A 2
C18_2 C 0.1064(6) 0.4589(5) 0.8650(5) 0.028(2) Uiso 0.467(2) 1 d PD A 2
C19_2 C 0.0461(7) 0.4874(5) 0.8104(4) 0.021(2) Uiso 0.467(2) 1 d PD A 2
C20_2 C 0.0534(7) 0.5506(6) 0.7440(5) 0.018(2) Uiso 0.467(2) 1 d PD A 2
C21_2 C 0.0164(9) 0.5272(7) 0.6900(4) 0.012(3) Uiso 0.467(2) 1 d PD A 2
C22_2 C 0.0546(7) 0.5498(7) 0.6144(5) 0.027(3) Uiso 0.467(2) 1 d PD A 2
C23_2 C 0.0657(6) 0.4920(6) 0.5634(4) 0.020(2) Uiso 0.467(2) 1 d PD A 2
C24_2 C 0.1472(7) 0.4954(6) 0.4999(5) 0.029(3) Uiso 0.467(2) 1 d PD A 2
C25_2 C 0.2106(8) 0.4271(7) 0.4573(9) 0.043(5) Uiso 0.467(2) 1 d PD A 2
C26_2 C 0.1763(6) 0.3570(5) 0.4707(5) 0.036(2) Uiso 0.467(2) 1 d PD A 2
C27_2 C 0.2523(6) 0.2689(6) 0.4596(5) 0.028(3) Uiso 0.467(2) 1 d PD A 2
C28_2 C 0.2174(6) 0.2087(5) 0.5156(5) 0.035(2) Uiso 0.467(2) 1 d PD A 2
C29_2 C 0.2818(6) 0.1239(6) 0.5457(5) 0.027(2) Uiso 0.467(2) 1 d PD A 2
C30_2 C 0.2534(6) 0.0892(6) 0.6188(5) 0.041(3) Uiso 0.467(2) 1 d PD A 2
C31_2 C 0.3198(6) 0.0334(6) 0.6705(4) 0.027(2) Uiso 0.467(2) 1 d PD A 2
C32_2 C 0.2713(7) 0.0448(6) 0.7467(5) 0.038(3) Uiso 0.467(2) 1 d PD A 2
C33_2 C 0.3249(6) 0.0283(6) 0.8051(5) 0.033(2) Uiso 0.467(2) 1 d PD A 2
C34_2 C 0.2796(6) 0.0828(6) 0.8647(6) 0.028(3) Uiso 0.467(2) 1 d PD A 2
C35_2 C 0.3619(7) 0.0961(6) 0.8868(5) 0.032(2) Uiso 0.467(2) 1 d PD A 2
C36_2 C 0.3459(6) 0.1699(6) 0.9191(6) 0.039(3) Uiso 0.467(2) 1 d PD A 2
C37_2 C 0.2454(7) 0.2347(6) 0.9340(8) 0.027(4) Uiso 0.467(2) 1 d PD A 2
C38_2 C 0.2238(6) 0.3291(5) 0.9304(5) 0.021(2) Uiso 0.467(2) 1 d PD A 2
C39_2 C 0.3011(6) 0.3569(5) 0.9098(6) 0.026(2) Uiso 0.467(2) 1 d PD A 2
C40_2 C 0.2777(6) 0.4425(5) 0.8725(5) 0.034(2) Uiso 0.467(2) 1 d PD A 2
C41_2 C 0.1790(6) 0.4957(6) 0.8522(5) 0.022(2) Uiso 0.467(2) 1 d PD A 2
C42_2 C 0.1926(6) 0.5570(6) 0.7854(4) 0.030(2) Uiso 0.467(2) 1 d PD A 2
C43_2 C 0.1310(6) 0.5827(6) 0.7286(4) 0.021(2) Uiso 0.467(2) 1 d PD A 2
C44_2 C 0.1750(6) 0.5957(6) 0.6493(5) 0.027(2) Uiso 0.467(2) 1 d PD A 2
C45_2 C 0.1316(6) 0.5840(6) 0.5919(5) 0.031(2) Uiso 0.467(2) 1 d PD A 2
C46_2 C 0.1893(6) 0.5493(6) 0.5216(5) 0.032(2) Uiso 0.467(2) 1 d PD A 2
C47_2 C 0.2943(7) 0.5269(6) 0.5101(5) 0.033(2) Uiso 0.467(2) 1 d PD A 2
C48_2 C 0.3535(6) 0.4540(6) 0.4662(5) 0.025(2) Uiso 0.467(2) 1 d PD A 2
C49_2 C 0.3110(7) 0.4094(6) 0.4353(6) 0.038(3) Uiso 0.467(2) 1 d PD A 2
C50_2 C 0.3857(6) 0.3177(5) 0.4311(5) 0.032(2) Uiso 0.467(2) 1 d PD A 2
C51_2 C 0.3543(7) 0.2465(6) 0.4412(6) 0.036(3) Uiso 0.467(2) 1 d PD A 2
C52_2 C 0.4196(6) 0.1665(6) 0.4720(5) 0.026(2) Uiso 0.467(2) 1 d PD A 2
C53_2 C 0.3848(6) 0.1011(6) 0.5211(5) 0.034(2) Uiso 0.467(2) 1 d PD A 2
C54_2 C 0.4543(6) 0.0480(5) 0.5726(4) 0.0189(19) Uiso 0.467(2) 1 d PD A 2
C55_2 C 0.4241(6) 0.0142(6) 0.6490(4) 0.025(2) Uiso 0.467(2) 1 d PD A 2
C56_2 C 0.4784(6) 0.0060(6) 0.7077(4) 0.026(2) Uiso 0.467(2) 1 d PD A 2
C57_2 C 0.4295(6) 0.0087(6) 0.7850(5) 0.029(2) Uiso 0.467(2) 1 d PD A 2
C58_2 C 0.4523(6) 0.0513(6) 0.8355(5) 0.032(2) Uiso 0.467(2) 1 d PD A 2
C59_2 C 0.3367(6) 0.5409(6) 0.5620(5) 0.034(2) Uiso 0.467(2) 1 d PD A 2
C60_2 C 0.2794(6) 0.5775(6) 0.6310(5) 0.027(2) Uiso 0.467(2) 1 d PD A 2
C61_2 C 0.3402(6) 0.5462(6) 0.6882(4) 0.034(2) Uiso 0.467(2) 1 d PD A 2
C62_2 C 0.2963(6) 0.5403(5) 0.7647(4) 0.025(2) Uiso 0.467(2) 1 d PD A 2
C63_2 C 0.3516(6) 0.4669(5) 0.8136(5) 0.032(2) Uiso 0.467(2) 1 d PD A 2
C64_2 C 0.4018(6) 0.2966(5) 0.8930(5) 0.025(2) Uiso 0.467(2) 1 d PD A 2
C65_2 C 0.4203(6) 0.2023(5) 0.9020(5) 0.030(2) Uiso 0.467(2) 1 d PD A 2
C66_2 C 0.5066(9) 0.1668(6) 0.8445(6) 0.034(4) Uiso 0.467(2) 1 d PD A 2
C67_2 C 0.5218(6) 0.0920(6) 0.8104(4) 0.032(2) Uiso 0.467(2) 1 d PD A 2
C68_2 C 0.5748(7) 0.0829(5) 0.7376(4) 0.027(2) Uiso 0.467(2) 1 d PD A 2
C69_2 C 0.5579(9) 0.0360(8) 0.6887(5) 0.031(3) Uiso 0.467(2) 1 d PD A 2
C70_2 C 0.5777(11) 0.0780(8) 0.6144(6) 0.021(4) Uiso 0.467(2) 1 d PD A 2
C71_2 C 0.5309(6) 0.0821(6) 0.5548(5) 0.022(2) Uiso 0.467(2) 1 d PD A 2
C72_2 C 0.5125(6) 0.1552(5) 0.4970(4) 0.025(2) Uiso 0.467(2) 1 d PD A 2
C73_2 C 0.5315(7) 0.2296(5) 0.5015(5) 0.023(2) Uiso 0.467(2) 1 d PD A 2
C74_2 C 0.4696(6) 0.3084(6) 0.4614(5) 0.022(2) Uiso 0.467(2) 1 d PD A 2
C75_2 C 0.4477(7) 0.3913(6) 0.4867(5) 0.036(2) Uiso 0.467(2) 1 d PD A 2
C76_2 C 0.4851(6) 0.3967(5) 0.5485(4) 0.027(2) Uiso 0.467(2) 1 d PD A 2
C77_2 C 0.4300(8) 0.4740(7) 0.5826(5) 0.031(3) Uiso 0.467(2) 1 d PD A 2
C78_2 C 0.4314(6) 0.4780(5) 0.6599(4) 0.032(2) Uiso 0.467(2) 1 d PD A 2
C79_2 C 0.4819(6) 0.4008(5) 0.7061(4) 0.027(2) Uiso 0.467(2) 1 d PD A 2
C80_2 C 0.4408(6) 0.4009(6) 0.7851(4) 0.028(8) Uiso 0.467(2) 1 d PD A 2
C81_2 C 0.4683(6) 0.3173(5) 0.8309(5) 0.033(2) Uiso 0.467(2) 1 d PD A 2
C82_2 C 0.5316(7) 0.2369(5) 0.8006(4) 0.031(2) Uiso 0.467(2) 1 d PD A 2
C83_2 C 0.5693(7) 0.2357(5) 0.7228(4) 0.024(2) Uiso 0.467(2) 1 d PD A 2
C84_2 C 0.5983 0.1563 0.6932 0.033(3) Uiso 0.467(2) 1 d PD A 2
C85_2 C 0.5980(10) 0.1538(6) 0.6150(4) 0.021(3) Uiso 0.467(2) 1 d PD A 2
C86_2 C 0.5739(13) 0.2320(6) 0.5639(7) 0.018(5) Uiso 0.467(2) 1 d PD A 2
C87_2 C 0.5439(7) 0.3159(5) 0.5927(5) 0.020(2) Uiso 0.467(2) 1 d PD A 2
C88_2 C 0.5397(6) 0.3184(5) 0.6728(5) 0.021(2) Uiso 0.467(2) 1 d PD A 2
Ni1 Ni 0.02096(4) 0.06785(3) 0.88068(3) 0.01326(11) Uani 1 1 d . . .
N2 N -0.0729(2) 0.13964(19) 0.81147(16) 0.0147(7) Uani 1 1 d . . .
N3 N -0.0432(2) 0.15950(18) 0.94847(16) 0.0135(7) Uani 1 1 d . . .
N4 N 0.1181(2) -0.00122(19) 0.94759(16) 0.0149(7) Uani 1 1 d . . .
N5 N 0.0873(2) -0.02267(19) 0.81164(16) 0.0161(7) Uani 1 1 d . . .
C89 C 0.0609(3) -0.0230(2) 0.7445(2) 0.0168(8) Uani 1 1 d . . .
C90 C -0.0145(3) 0.0445(2) 0.7122(2) 0.0172(8) Uani 1 1 d . . .
H90 H -0.0253 0.0373 0.6656 0.021 Uiso 1 1 calc R . .
C91 C -0.0758(3) 0.1220(2) 0.7422(2) 0.0176(8) Uani 1 1 d . . .
C92 C -0.1517(3) 0.1938(2) 0.7058(2) 0.0171(8) Uani 1 1 d . . .
C93 C -0.1966(3) 0.2568(2) 0.7538(2) 0.0164(8) Uani 1 1 d . . .
C94 C -0.1482(3) 0.2225(2) 0.8192(2) 0.0146(8) Uani 1 1 d . . .
C95 C -0.1738(3) 0.2672(2) 0.8804(2) 0.0148(8) Uani 1 1 d . . .
H95 H -0.2298 0.3220 0.8811 0.018 Uiso 1 1 calc R . .
C96 C -0.1240(3) 0.2380(2) 0.9408(2) 0.0147(8) Uani 1 1 d . . .
C97 C -0.1487(3) 0.2886(2) 1.0028(2) 0.0148(8) Uani 1 1 d . . .
C98 C -0.0804(3) 0.2405(2) 1.0485(2) 0.0152(8) Uani 1 1 d . . .
C99 C -0.0164(3) 0.1600(2) 1.01515(19) 0.0131(8) Uani 1 1 d . . .
C100 C 0.0616(3) 0.0945(2) 1.04594(19) 0.0160(8) Uani 1 1 d . . .
H100 H 0.0723 0.1014 1.0927 0.019 Uiso 1 1 calc R . .
C101 C 0.1254(3) 0.0194(2) 1.0138(2) 0.0147(8) Uani 1 1 d . . .
C102 C 0.2105(3) -0.0464(2) 1.0455(2) 0.0164(8) Uani 1 1 d . . .
C103 C 0.2565(3) -0.1092(2) 0.9977(2) 0.0156(8) Uani 1 1 d . . .
C104 C 0.1996(3) -0.0814(2) 0.9370(2) 0.0157(8) Uani 1 1 d . . .
C105 C 0.2227(3) -0.1271(2) 0.87753(19) 0.0142(8) Uani 1 1 d . . .
H105 H 0.2784 -0.1821 0.8770 0.017 Uiso 1 1 calc R . .
C106 C 0.1713(3) -0.0994(2) 0.8183(2) 0.0161(8) Uani 1 1 d . . .
C107 C 0.1976(3) -0.1488(3) 0.7552(2) 0.0204(9) Uani 1 1 d . . .
C108 C 0.1283(3) -0.1022(2) 0.7102(2) 0.0188(9) Uani 1 1 d . . .
C109 C -0.1708(3) 0.1987(3) 0.6282(2) 0.0199(9) Uani 1 1 d . . .
H10C H -0.2390 0.2429 0.6235 0.024 Uiso 1 1 calc R . .
H10D H -0.1680 0.1406 0.6216 0.024 Uiso 1 1 calc R . .
C110 C -0.0964(3) 0.2236(3) 0.5656(2) 0.0306(10) Uani 1 1 d . . .
H11A H -0.1111 0.2235 0.5165 0.046 Uiso 1 1 calc R . .
H11B H -0.0287 0.1805 0.5702 0.046 Uiso 1 1 calc R . .
H11C H -0.1017 0.2827 0.5698 0.046 Uiso 1 1 calc R . .
C111 C -0.2762(3) 0.3479(2) 0.7424(2) 0.0200(9) Uani 1 1 d . . .
H11D H -0.3265 0.3585 0.7890 0.024 Uiso 1 1 calc R . .
H11E H -0.3100 0.3506 0.7014 0.024 Uiso 1 1 calc R . .
C112 C -0.2373(3) 0.4217(3) 0.7230(2) 0.0277(10) Uani 1 1 d . . .
H11F H -0.2928 0.4787 0.7151 0.042 Uiso 1 1 calc R . .
H11G H -0.1875 0.4120 0.6769 0.042 Uiso 1 1 calc R . .
H11H H -0.2068 0.4217 0.7645 0.042 Uiso 1 1 calc R . .
C113 C -0.2304(3) 0.3779(2) 1.0105(2) 0.0194(9) Uani 1 1 d . . .
H11I H -0.2504 0.3868 1.0644 0.023 Uiso 1 1 calc R . .
H11J H -0.2890 0.3805 0.9928 0.023 Uiso 1 1 calc R . .
C114 C -0.1995(3) 0.4527(3) 0.9658(2) 0.0270(10) Uani 1 1 d . . .
H11K H -0.2551 0.5098 0.9732 0.040 Uiso 1 1 calc R . .
H11L H -0.1819 0.4455 0.9121 0.040 Uiso 1 1 calc R . .
H11M H -0.1418 0.4509 0.9834 0.040 Uiso 1 1 calc R . .
C115 C -0.0647(3) 0.2635(2) 1.1170(2) 0.0186(8) Uani 1 1 d . . .
H11N H -0.0474 0.2102 1.1547 0.022 Uiso 1 1 calc R . .
H11O H -0.1277 0.3087 1.1392 0.022 Uiso 1 1 calc R . .
C116 C 0.0177(3) 0.2986(3) 1.1005(2) 0.0228(9) Uani 1 1 d . . .
H11P H 0.0238 0.3141 1.1470 0.034 Uiso 1 1 calc R . .
H11Q H 0.0012 0.3512 1.0630 0.034 Uiso 1 1 calc R . .
H11R H 0.0810 0.2530 1.0808 0.034 Uiso 1 1 calc R . .
C117 C 0.2420(3) -0.0384(2) 1.1143(2) 0.0157(8) Uani 1 1 d . . .
H11S H 0.2875 -0.0974 1.1342 0.019 Uiso 1 1 calc R . .
H11T H 0.1825 -0.0175 1.1537 0.019 Uiso 1 1 calc R . .
C118 C 0.2949(3) 0.0261(2) 1.0970(2) 0.0221(9) Uani 1 1 d . . .
H11U H 0.3110 0.0321 1.1437 0.033 Uiso 1 1 calc R . .
H11V H 0.2509 0.0840 1.0756 0.033 Uiso 1 1 calc R . .
H11W H 0.3564 0.0034 1.0608 0.033 Uiso 1 1 calc R . .
C119 C 0.3515(3) -0.1907(2) 1.0020(2) 0.0186(9) Uani 1 1 d . . .
H11X H 0.3442 -0.2397 0.9855 0.022 Uiso 1 1 calc R . .
H11Y H 0.3619 -0.2082 1.0551 0.022 Uiso 1 1 calc R . .
C120 C 0.4424(3) -0.1773(3) 0.9541(2) 0.0271(10) Uani 1 1 d . . .
H12A H 0.5019 -0.2316 0.9604 0.041 Uiso 1 1 calc R . .
H12B H 0.4499 -0.1285 0.9698 0.041 Uiso 1 1 calc R . .
H12C H 0.4344 -0.1633 0.9010 0.041 Uiso 1 1 calc R . .
C121 C 0.2866(3) -0.2333(2) 0.7450(2) 0.0236(9) Uani 1 1 d . . .
H12D H 0.2786 -0.2626 0.7069 0.028 Uiso 1 1 calc R . .
H12E H 0.2893 -0.2731 0.7931 0.028 Uiso 1 1 calc R . .
C122 C 0.3852(3) -0.2206(3) 0.7200(2) 0.0327(11) Uani 1 1 d . . .
H12F H 0.4402 -0.2780 0.7126 0.049 Uiso 1 1 calc R . .
H12G H 0.3956 -0.1948 0.7587 0.049 Uiso 1 1 calc R . .
H12H H 0.3830 -0.1809 0.6725 0.049 Uiso 1 1 calc R . .
C123 C 0.1199(3) -0.1247(3) 0.6378(2) 0.0244(9) Uani 1 1 d . . .
H12I H 0.0491 -0.0979 0.6314 0.029 Uiso 1 1 calc R . .
H12J H 0.1426 -0.1897 0.6409 0.029 Uiso 1 1 calc R . .
C124 C 0.1815(4) -0.0921(3) 0.5694(2) 0.0462(13) Uani 1 1 d . . .
H12K H 0.1734 -0.1078 0.5237 0.069 Uiso 1 1 calc R . .
H12L H 0.2520 -0.1198 0.5747 0.069 Uiso 1 1 calc R . .
H12M H 0.1587 -0.0277 0.5656 0.069 Uiso 1 1 calc R . .
C125 C 0.1355(3) 0.1387(3) 0.2646(2) 0.0302(10) Uani 1 1 d . . .
H12N H 0.1381 0.1456 0.2117 0.036 Uiso 1 1 calc R . .
C126 C 0.0961(3) 0.2114(3) 0.3028(2) 0.0326(11) Uani 1 1 d . . .
H12O H 0.0721 0.2689 0.2757 0.039 Uiso 1 1 calc R . .
C127 C 0.0909(3) 0.2022(3) 0.3796(2) 0.0283(10) Uani 1 1 d . . .
H127 H 0.0630 0.2530 0.4053 0.034 Uiso 1 1 calc R . .
C128 C 0.1267(3) 0.1183(3) 0.4194(2) 0.0282(10) Uani 1 1 d . . .
H128 H 0.1229 0.1113 0.4725 0.034 Uiso 1 1 calc R . .
C129 C 0.1679(3) 0.0448(3) 0.3809(2) 0.0237(9) Uani 1 1 d . . .
H129 H 0.1938 -0.0128 0.4075 0.028 Uiso 1 1 calc R . .
C130 C 0.1713(3) 0.0549(3) 0.3047(2) 0.0245(9) Uani 1 1 d . . .
H130 H 0.1985 0.0042 0.2789 0.029 Uiso 1 1 calc R . .
C131 C 0.3492(4) 0.2360(3) 0.2440(3) 0.0434(13) Uani 1 1 d . . .
H13C H 0.3919 0.2022 0.2797 0.052 Uiso 1 1 calc R . .
C132 C 0.2925(4) 0.3237(3) 0.2495(3) 0.0460(14) Uani 1 1 d . . .
H132 H 0.2942 0.3499 0.2898 0.055 Uiso 1 1 calc R . .
C133 C 0.2328(3) 0.3741(3) 0.1963(2) 0.0337(11) Uani 1 1 d . . .
H133 H 0.1939 0.4352 0.1995 0.040 Uiso 1 1 calc R . .
C134 C 0.2302(3) 0.3350(3) 0.1390(2) 0.0295(10) Uani 1 1 d . . .
H134 H 0.1892 0.3689 0.1022 0.035 Uiso 1 1 calc R . .
C135 C 0.2868(3) 0.2467(3) 0.1347(2) 0.0314(10) Uani 1 1 d . . .
H135 H 0.2855 0.2202 0.0944 0.038 Uiso 1 1 calc R . .
C136 C 0.3453(3) 0.1963(3) 0.1880(3) 0.0323(11) Uani 1 1 d . . .
H136 H 0.3825 0.1348 0.1859 0.039 Uiso 1 1 calc R . .
C137 C 0.5253(4) 0.5638(3) -0.0507(3) 0.0478(14) Uani 1 1 d . . .
H137 H 0.5426 0.6076 -0.0856 0.057 Uiso 1 1 calc R . .
C138 C 0.5183(4) 0.4951(3) -0.0761(3) 0.0470(14) Uani 1 1 d . . .
H138 H 0.5309 0.4916 -0.1287 0.056 Uiso 1 1 calc R . .
C139 C 0.4929(4) 0.4316(3) -0.0254(3) 0.0459(14) Uani 1 1 d . . .
H139 H 0.4881 0.3846 -0.0433 0.055 Uiso 1 1 calc R . .

loop_
_atom_site_aniso_label
_atom_site_aniso_U_11
_atom_site_aniso_U_22
_atom_site_aniso_U_33
_atom_site_aniso_U_23
_atom_site_aniso_U_13
_atom_site_aniso_U_12
Tb1 0.0300(3) 0.0390(3) 0.0093(2) -0.0056(2) -0.0052(2) -0.0124(2)
Tb2 0.0217(3) 0.0123(2) 0.0320(3) 0.0084(2) -0.0026(2) -0.0060(2)
Tb3 0.0307(3) 0.0138(2) 0.0334(3) -0.0101(2) -0.0178(2) -0.0025(2)
Tb4 0.0256(3) 0.0297(3) 0.0210(3) -0.0166(2) -0.0068(2) -0.0029(2)
Tb5 0.0222(3) 0.0293(3) 0.0155(2) 0.0096(2) -0.0062(2) -0.0086(2)
Tb6 0.0324(3) 0.0127(3) 0.0318(4) -0.0058(2) 0.0030(3) -0.0109(2)
N1 0.0186(17) 0.0124(15) 0.0137(15) -0.0043(12) -0.0018(13) -0.0058(13)
Ni1 0.0167(3) 0.0119(2) 0.0120(2) -0.00267(19) -0.0031(2) -0.0053(2)
N2 0.0178(17) 0.0149(16) 0.0122(15) -0.0032(12) -0.0034(13) -0.0060(14)
N3 0.0151(17) 0.0121(15) 0.0147(16) -0.0014(12) -0.0022(13) -0.0069(13)
N4 0.0209(18) 0.0118(16) 0.0125(16) -0.0027(12) -0.0033(13) -0.0060(14)
N5 0.0185(18) 0.0158(16) 0.0149(16) -0.0039(13) -0.0030(13) -0.0066(14)
C89 0.025(2) 0.0160(19) 0.0140(19) -0.0045(15) -0.0020(17) -0.0122(17)
C90 0.022(2) 0.020(2) 0.0134(18) -0.0036(16) -0.0052(16) -0.0103(17)
C91 0.017(2) 0.022(2) 0.0161(19) -0.0005(16) -0.0039(16) -0.0108(17)
C92 0.020(2) 0.019(2) 0.0156(19) -0.0006(16) -0.0055(16) -0.0094(17)
C93 0.016(2) 0.018(2) 0.0161(19) -0.0016(16) -0.0054(16) -0.0061(16)
C94 0.016(2) 0.0113(18) 0.0183(19) -0.0034(15) -0.0044(16) -0.0057(16)
C95 0.0108(19) 0.0132(19) 0.0178(19) -0.0036(16) -0.0007(16) -0.0024(15)
C96 0.016(2) 0.0135(18) 0.0163(19) -0.0004(15) -0.0014(16) -0.0085(16)
C97 0.016(2) 0.0144(19) 0.0147(19) -0.0048(15) 0.0004(16) -0.0071(16)
C98 0.017(2) 0.0167(19) 0.0135(19) -0.0038(15) -0.0021(16) -0.0077(16)
C99 0.016(2) 0.0142(18) 0.0117(18) -0.0038(15) 0.0011(15) -0.0094(16)
C100 0.022(2) 0.0163(19) 0.0104(18) -0.0016(15) -0.0032(16) -0.0075(17)
C101 0.020(2) 0.0099(18) 0.0150(19) -0.0004(15) -0.0054(16) -0.0062(16)
C102 0.024(2) 0.0162(19) 0.0129(18) 0.0002(15) -0.0039(16) -0.0125(17)
C103 0.016(2) 0.0140(19) 0.0172(19) -0.0004(15) -0.0034(16) -0.0068(16)
C104 0.017(2) 0.0164(19) 0.0134(18) 0.0020(15) -0.0030(16) -0.0075(16)
C105 0.015(2) 0.0104(18) 0.0147(19) 0.0022(15) -0.0038(16) -0.0041(15)
C106 0.021(2) 0.0118(18) 0.0148(19) -0.0009(15) 0.0000(16) -0.0073(16)
C107 0.023(2) 0.020(2) 0.018(2) -0.0075(17) 0.0026(17) -0.0090(18)
C108 0.026(2) 0.0146(19) 0.017(2) -0.0039(16) -0.0011(17) -0.0091(18)
C109 0.023(2) 0.021(2) 0.018(2) -0.0049(16) -0.0078(17) -0.0077(18)
C110 0.034(3) 0.043(3) 0.019(2) -0.003(2) -0.004(2) -0.018(2)
C111 0.021(2) 0.021(2) 0.020(2) -0.0034(17) -0.0087(17) -0.0076(18)
C112 0.030(3) 0.021(2) 0.033(3) -0.0007(19) -0.011(2) -0.010(2)
C113 0.019(2) 0.020(2) 0.019(2) -0.0060(16) -0.0031(17) -0.0059(18)
C114 0.031(3) 0.018(2) 0.030(2) -0.0040(18) -0.005(2) -0.0080(19)
C115 0.022(2) 0.0158(19) 0.0153(19) -0.0065(16) -0.0028(17) -0.0029(17)
C116 0.030(2) 0.020(2) 0.018(2) -0.0071(17) -0.0047(18) -0.0063(19)
C117 0.021(2) 0.0127(18) 0.0136(19) 0.0000(15) -0.0061(16) -0.0061(16)
C118 0.033(3) 0.020(2) 0.018(2) -0.0022(16) -0.0079(18) -0.0118(19)
C119 0.020(2) 0.017(2) 0.017(2) -0.0017(16) -0.0053(17) -0.0044(17)
C120 0.021(2) 0.028(2) 0.028(2) -0.0021(19) -0.0020(19) -0.0077(19)
C121 0.036(3) 0.016(2) 0.016(2) -0.0072(16) -0.0055(19) -0.0046(19)
C122 0.029(3) 0.035(3) 0.025(2) -0.012(2) 0.001(2) -0.003(2)
C123 0.031(3) 0.023(2) 0.019(2) -0.0049(17) -0.0062(19) -0.0085(19)
C124 0.067(4) 0.059(3) 0.022(2) -0.013(2) -0.001(3) -0.034(3)
C125 0.035(3) 0.030(2) 0.021(2) -0.0035(19) -0.005(2) -0.008(2)
C126 0.039(3) 0.017(2) 0.032(3) 0.0015(19) -0.009(2) -0.003(2)
C127 0.030(3) 0.018(2) 0.036(3) -0.0095(19) -0.011(2) -0.0040(19)
C128 0.029(3) 0.033(3) 0.022(2) -0.0106(19) -0.0109(19) -0.005(2)
C129 0.019(2) 0.020(2) 0.030(2) -0.0046(18) -0.0067(18) -0.0032(17)
C130 0.024(2) 0.025(2) 0.023(2) -0.0068(18) -0.0002(18) -0.0071(19)
C131 0.052(3) 0.032(3) 0.048(3) 0.008(2) -0.037(3) -0.008(2)
C132 0.080(4) 0.034(3) 0.025(3) -0.006(2) -0.020(3) -0.017(3)
C133 0.044(3) 0.019(2) 0.028(2) -0.0035(19) -0.003(2) -0.004(2)
C134 0.033(3) 0.031(3) 0.027(2) 0.0071(19) -0.011(2) -0.016(2)
C135 0.041(3) 0.030(3) 0.029(2) -0.010(2) -0.005(2) -0.016(2)
C136 0.031(3) 0.020(2) 0.042(3) -0.010(2) -0.007(2) -0.003(2)
C137 0.039(3) 0.032(3) 0.071(4) -0.012(3) -0.030(3) 0.001(2)
C138 0.039(3) 0.049(3) 0.052(3) -0.026(3) -0.021(3) 0.001(3)
C139 0.040(3) 0.028(3) 0.076(4) -0.021(3) -0.034(3) 0.000(2)

loop_
_atom_type_symbol
_atom_type_description
_atom_type_scat_dispersion_real
_atom_type_scat_dispersion_imag
_atom_type_scat_source
C C 0.0033 0.0016 'International Tables Vol C Tables 4.2.6.8 and 6.1.1.4'
H H 0.0000 0.0000 'International Tables Vol C Tables 4.2.6.8 and 6.1.1.4'
N N 0.0061 0.0033 'International Tables Vol C Tables 4.2.6.8 and 6.1.1.4'
Tb Tb -0.1723 4.1537 'International Tables Vol C Tables 4.2.6.8 and 6.1.1.4'
Ni Ni 0.3393 1.1124 'International Tables Vol C Tables 4.2.6.8 and 6.1.1.4'

loop_
_geom_angle_atom_site_label_1
_geom_angle_atom_site_label_2
_geom_angle_atom_site_label_3
_geom_angle
_geom_angle_site_symmetry_1
N1 Tb1 C24_1 163.2(2) .
N1 Tb1 C25_1 157.6(2) .
C24_1 Tb1 C25_1 34.56(19) .
N1 Tb1 C27_2 150.6(2) .
C24_1 Tb1 C27_2 25.8(2) .
C25_1 Tb1 C27_2 51.7(3) .
N1 Tb1 C26_2 145.5(2) .
C24_1 Tb1 C26_2 46.7(3) .
C25_1 Tb1 C26_2 45.6(3) .
C27_2 Tb1 C26_2 34.26(19) .
N1 Tb1 C50_2 144.33(19) .
C24_1 Tb1 C50_2 31.2(3) .
C25_1 Tb1 C50_2 31.0(3) .
C27_2 Tb1 C50_2 57.0(3) .
C26_2 Tb1 C50_2 69.7(3) .
N1 Tb2 C33_2 161.1(2) .
N1 Tb2 C17_1 140.68(18) .
C33_2 Tb2 C17_1 23.5(2) .
N1 Tb2 C18_1 143.19(18) .
C33_2 Tb2 C18_1 22.3(2) .
C17_1 Tb2 C18_1 33.69(17) .
N1 Tb2 C57_2 161.18(19) .
C33_2 Tb2 C57_2 33.89(19) .
C17_1 Tb2 C57_2 56.8(2) .
C18_1 Tb2 C57_2 43.2(2) .
N1 Tb2 C40_1 150.98(17) .
C33_2 Tb2 C40_1 47.4(2) .
C17_1 Tb2 C40_1 68.1(2) .
C18_1 Tb2 C40_1 59.9(2) .
C57_2 Tb2 C40_1 17.00(19) .
N1 Tb2 C41_1 150.09(17) .
C33_2 Tb2 C41_1 35.3(2) .
C17_1 Tb2 C41_1 58.2(2) .
C18_1 Tb2 C41_1 32.99(17) .
C57_2 Tb2 C41_1 18.6(2) .
C40_1 Tb2 C41_1 33.74(16) .
N1 Tb3 C69_1 160.70(19) .
N1 Tb3 C70_1 153.62(19) .
C69_1 Tb3 C70_1 35.60(18) .
N1 Tb3 C62_2 168.0(2) .
C69_1 Tb3 C62_2 23.2(2) .
C70_1 Tb3 C62_2 14.7(2) .
N1 Tb3 C42_2 157.58(19) .
C69_1 Tb3 C42_2 33.5(2) .
C70_1 Tb3 C42_2 47.0(2) .
C62_2 Tb3 C42_2 33.85(18) .
N1 Tb4 C22_1 165.50(18) .
N1 Tb4 C29_2 145.1(2) .
C22_1 Tb4 C29_2 22.4(2) .
N1 Tb4 C28_2 139.7(2) .
C22_1 Tb4 C28_2 28.9(2) .
C29_2 Tb4 C28_2 33.98(19) .
N1 Tb4 C45_1 158.29(18) .
C22_1 Tb4 C45_1 34.18(18) .
C29_2 Tb4 C45_1 48.2(3) .
C28_2 Tb4 C45_1 61.9(3) .
N1 Tb4 C53_2 152.88(19) .
C22_1 Tb4 C53_2 30.5(2) .
C29_2 Tb4 C53_2 33.26(19) .
C28_2 Tb4 C53_2 58.6(2) .
C45_1 Tb4 C53_2 21.1(2) .
N1 Tb5 C35_2 161.5(2) .
N1 Tb5 C36_2 157.9(2) .
C35_2 Tb5 C36_2 34.4(2) .
N1 Tb5 C14_2 123.6(2) .
C35_2 Tb5 C14_2 62.3(3) .
C36_2 Tb5 C14_2 74.0(3) .
N1 Tb5 C37_1 147.43(18) .
C35_2 Tb5 C37_1 45.5(3) .
C36_2 Tb5 C37_1 46.6(3) .
C14_2 Tb5 C37_1 28.1(2) .
N1 Tb5 C38_1 149.45(19) .
C35_2 Tb5 C38_1 25.3(2) .
C36_2 Tb5 C38_1 52.5(3) .
C14_2 Tb5 C38_1 39.7(3) .
C37_1 Tb5 C38_1 34.17(17) .
N1 Tb5 C64_1 142.71(17) .
C35_2 Tb5 C64_1 31.9(3) .
C36_2 Tb5 C64_1 30.4(2) .
C14_2 Tb5 C64_1 92.5(2) .
C37_1 Tb5 C64_1 69.8(2) .
C38_1 Tb5 C64_1 57.1(2) .
N1 Tb6 C60_2 156.1(2) .
N1 Tb6 C44_2 157.2(2) .
C60_2 Tb6 C44_2 34.81(19) .
N1 Tb6 C71_1 163.25(18) .
C60_2 Tb6 C71_1 21.9(2) .
C44_2 Tb6 C71_1 39.0(3) .
N1 Tb6 C54_1 160.78(19) .
C60_2 Tb6 C54_1 41.9(3) .
C44_2 Tb6 C54_1 19.5(2) .
C71_1 Tb6 C54_1 34.05(17) .
N1 Tb6 C72_1 141.6(2) .
C60_2 Tb6 C72_1 14.6(2) .
C44_2 Tb6 C72_1 47.2(2) .
C71_1 Tb6 C72_1 33.18(18) .
C54_1 Tb6 C72_1 56.4(2) .
N1 Tb7 C48_2 154.5(3) .
N1 Tb7 C49_1 157.8(3) .
C48_2 Tb7 C49_1 22.3(2) .
N1 Tb7 C49_2 165.2(3) .
C48_2 Tb7 C49_2 35.2(2) .
C49_1 Tb7 C49_2 20.3(2) .
N1 Tb7 C25_1 150.5(3) .
C48_2 Tb7 C25_1 51.1(3) .
C49_1 Tb7 C25_1 33.5(2) .
C49_2 Tb7 C25_1 16.0(2) .
N1 Tb7 C50_1 145.4(3) .
C48_2 Tb7 C50_1 13.0(2) .
C49_1 Tb7 C50_1 35.3(2) .
C49_2 Tb7 C50_1 46.7(3) .
C25_1 Tb7 C50_1 62.6(3) .
N1 Tb8 C56_2 172.1(3) .
N1 Tb8 C41_1 161.0(3) .
C56_2 Tb8 C41_1 25.5(2) .
N1 Tb8 C42_1 162.2(3) .
C56_2 Tb8 C42_1 16.8(2) .
C41_1 Tb8 C42_1 35.60(18) .
N1 Tb8 C55_2 147.8(3) .
C56_2 Tb8 C55_2 35.5(2) .
C41_1 Tb8 C55_2 42.5(2) .
C42_1 Tb8 C55_2 21.4(2) .
N1 Tb8 C62_1 140.3(3) .
C56_2 Tb8 C62_1 31.9(3) .
Tb4 Tb8 C62_1 113.3(3) .
C41_1 Tb8 C62_1 56.8(3) .
C42_1 Tb8 C62_1 33.68(19) .
C55_2 Tb8 C62_1 53.3(3) .
N1 Tb9 C18_2 168.3(3) .
N1 Tb9 C17_2 154.1(3) .
C18_2 Tb9 C17_2 36.6(2) .
N1 Tb9 C33_1 169.0(3) .
C18_2 Tb9 C33_1 19.5(2) .
C17_2 Tb9 C33_1 28.2(2) .
N1 Tb9 C19_2 141.3(3) .
C18_2 Tb9 C19_2 34.4(2) .
C17_2 Tb9 C19_2 62.1(3) .
C33_1 Tb9 C19_2 33.9(2) .
N1 Tb9 C16_2 128.3(3) .
C18_2 Tb9 C16_2 63.2(3) .
C17_2 Tb9 C16_2 34.8(2) .
C33_1 Tb9 C16_2 45.4(3) .
C19_2 Tb9 C16_2 70.9(3) .
N1 Tb10 C30_2 154.8(4) .
N1 Tb10 C21_1 163.2(3) .
C30_2 Tb10 C21_1 24.1(2) .
N1 Tb10 C29_2 159.6(4) .
Tb2 Tb10 C29_2 140.6(4) .
C30_2 Tb10 C29_2 35.9(2) .
C21_1 Tb10 C29_2 12.2(2) .
N1 Tb10 C5_1 129.6(3) .
C30_2 Tb10 C5_1 34.3(3) .
C21_1 Tb10 C5_1 36.1(2) .
C29_2 Tb10 C5_1 44.6(3) .
N1 Tb10 C20_1 157.8(4) .
C30_2 Tb10 C20_1 25.3(3) .
C21_1 Tb10 C20_1 35.8(2) .
C29_2 Tb10 C20_1 42.4(3) .
C5_1 Tb10 C20_1 59.5(2) .
N1 Tb11 C37_2 161.8(7) .
N1 Tb11 C36_1 161.4(7) .
C37_2 Tb11 C36_1 5.7(3) .
C37_2 Tb11 C65_1 35.9(3) .
C36_1 Tb11 C65_1 32.4(3) .
N1 Tb11 C36_2 150.5(8) .
C37_2 Tb11 C36_2 34.1(3) .
C36_1 Tb11 C36_2 29.0(3) .
C65_1 Tb11 C36_2 14.5(2) .
N1 Tb11 C38_2 148.8(7) .
C37_2 Tb11 C38_2 34.6(3) .
C36_1 Tb11 C38_2 39.7(3) .
C65_1 Tb11 C38_2 53.3(3) .
C36_2 Tb11 C38_2 60.7(4) .
N1 Tb11 C66_1 139.3(6) .
C37_2 Tb11 C66_1 58.9(4) .
C36_1 Tb11 C66_1 58.4(4) .
C65_1 Tb11 C66_1 33.1(2) .
C36_2 Tb11 C66_1 47.3(3) .
C38_2 Tb11 C66_1 52.9(3) .
N1 Tb12 C52_1 177.0(5) .
N1 Tb12 C59_2 143.7(4) .
C52_1 Tb12 C59_2 33.8(3) .
N1 Tb12 C60_2 144.9(4) .
C52_1 Tb12 C60_2 35.2(3) .
C59_2 Tb12 C60_2 33.8(2) .
N1 Tb12 C72_1 143.1(4) .
C52_1 Tb12 C72_1 35.8(2) .
Tb1 Tb12 C72_1 136.5(4) .
C59_2 Tb12 C72_1 20.7(2) .
C60_2 Tb12 C72_1 14.5(2) .
N1 Tb12 C47_2 143.7(5) .
C52_1 Tb12 C47_2 33.6(3) .
Tb1 Tb12 C47_2 91.5(4) .
C59_2 Tb12 C47_2 32.1(2) .
C60_2 Tb12 C47_2 59.1(3) .
C72_1 Tb12 C47_2 50.2(3) .
N1 Tb13 C20_1 160.3(5) .
C31_2 Tb13 C20_1 23.5(2) .
N1 Tb13 C19_1 148.9(4) .
C31_2 Tb13 C19_1 18.7(2) .
C20_1 Tb13 C19_1 35.8(2) .
N1 Tb13 C30_2 140.1(5) .
C31_2 Tb13 C30_2 35.6(2) .
C20_1 Tb13 C30_2 24.4(2) .
C19_1 Tb13 C30_2 34.2(3) .
N1 Tb13 C55_2 155.8(5) .
C31_2 Tb13 C55_2 35.5(2) .
C20_1 Tb13 C55_2 37.7(3) .
C19_1 Tb13 C55_2 53.6(3) .
C30_2 Tb13 C55_2 61.7(3) .
N1 Tb13 Tb16 55.7(3) .
N1 Tb13 C43_1 148.5(4) .
C31_2 Tb13 C43_1 43.9(3) .
C20_1 Tb13 C43_1 34.11(19) .
C19_1 Tb13 C43_1 62.4(3) .
C30_2 Tb13 C43_1 57.8(3) .
C55_2 Tb13 C43_1 18.7(2) .
N1 Tb14 C39_2 164.8(5) .
N1 Tb14 C67_1 153.8(5) .
C39_2 Tb14 C67_1 11.2(3) .
N1 Tb14 C38_2 160.2(5) .
C39_2 Tb14 C38_2 34.0(2) .
C67_1 Tb14 C38_2 45.2(3) .
N1 Tb14 C58_1 166.9(5) .
C39_2 Tb14 C58_1 25.7(3) .
C67_1 Tb14 C58_1 35.3(2) .
C38_2 Tb14 C58_1 20.8(2) .
N1 Tb14 C35_1 144.3(4) .
C39_2 Tb14 C35_1 49.8(3) .
C67_1 Tb14 C35_1 60.9(3) .
C38_2 Tb14 C35_1 15.9(2) .
C58_1 Tb14 C35_1 34.2(2) .
N1 Tb14 C66_1 134.5(4) .
C39_2 Tb14 C66_1 35.9(3) .
C67_1 Tb14 C66_1 33.8(2) .
C38_2 Tb14 C66_1 54.4(3) .
C58_1 Tb14 C66_1 58.6(3) .
C35_1 Tb14 C66_1 64.9(3) .
N1 Tb14 C17_2 133.4(4) .
C39_2 Tb14 C17_2 61.5(3) .
C67_1 Tb14 C17_2 71.7(3) .
C38_2 Tb14 C17_2 33.6(2) .
C58_1 Tb14 C17_2 36.6(3) .
C35_1 Tb14 C17_2 27.4(2) .
C66_1 Tb14 C17_2 87.9(3) .
C47_2 Tb15 C51_1 17.7(3) .
C47_2 Tb15 N1 162.8(6) .
C51_1 Tb15 N1 176.1(7) .
C47_2 Tb15 C46_2 36.2(3) .
C51_1 Tb15 C46_2 19.1(3) .
N1 Tb15 C46_2 158.4(6) .
C47_2 Tb15 C50_1 24.2(3) .
C51_1 Tb15 C50_1 35.9(3) .
N1 Tb15 C50_1 147.1(6) .
C46_2 Tb15 C50_1 54.5(3) .
C47_2 Tb15 C48_2 36.1(3) .
C51_1 Tb15 C48_2 43.9(3) .
N1 Tb15 C48_2 139.7(6) .
C46_2 Tb15 C48_2 60.7(4) .
C50_1 Tb15 C48_2 13.4(2) .
C47_2 Tb15 C52_1 34.1(3) .
C51_1 Tb15 C52_1 33.3(2) .
N1 Tb15 C52_1 143.1(6) .
C46_2 Tb15 C52_1 34.5(3) .
C50_1 Tb15 C52_1 57.9(3) .
C48_2 Tb15 C52_1 70.1(4) .
C73_2 Tb16 N1 165.1(7) .
C73_2 Tb16 C59_1 15.8(3) .
N1 Tb16 C59_1 162.5(7) .
C73_2 Tb16 C86_2 39.2(4) .
N1 Tb16 C86_2 127.4(6) .
C59_1 Tb16 C86_2 39.1(4) .
C73_2 Tb16 C47_1 26.2(3) .
N1 Tb16 C47_1 161.0(7) .
Tb10 Tb16 C47_1 120.4(6) .
C59_1 Tb16 C47_1 35.9(3) .
C86_2 Tb16 C47_1 64.6(5) .
C73_2 Tb16 C77_1 38.5(4) .
N1 Tb16 C77_1 128.7(6) .
Tb10 Tb16 C77_1 141.0(6) .
C59_1 Tb16 C77_1 37.2(3) .
C86_2 Tb16 C77_1 3.3(4) .
C47_1 Tb16 C77_1 64.3(5) .
C73_2 Tb16 C72_2 36.7(3) .
N1 Tb16 C72_2 155.7(6) .
C59_1 Tb16 C72_2 27.0(3) .
C86_2 Tb16 C72_2 65.4(4) .
C47_1 Tb16 C72_2 37.5(3) .
C77_1 Tb16 C72_2 63.0(4) .
C73_2 Tb16 C74_2 37.0(3) .
N1 Tb16 C74_2 141.6(6) .
C59_1 Tb16 C74_2 51.7(4) .
C86_2 Tb16 C74_2 66.0(4) .
C47_1 Tb16 C74_2 22.7(3) .
C77_1 Tb16 C74_2 67.2(5) .
C72_2 Tb16 C74_2 60.0(4) .
N1 Tb17 C30_1 153.2(7) .
N1 Tb17 C20_2 159.5(7) .
C30_1 Tb17 C20_2 30.7(3) .
N1 Tb17 C21_2 147.0(7) .
C30_1 Tb17 C21_2 6.3(3) .
C20_2 Tb17 C21_2 34.8(3) .
N1 Tb17 C31_1 150.0(7) .
C30_1 Tb17 C31_1 34.5(3) .
C20_2 Tb17 C31_1 9.7(2) .
C21_2 Tb17 C31_1 37.0(3) .
N1 Tb17 C29_1 144.7(6) .
C30_1 Tb17 C29_1 32.4(3) .
C20_2 Tb17 C29_1 53.2(4) .
C21_2 Tb17 C29_1 35.6(3) .
C31_1 Tb17 C29_1 61.1(4) .
N1 Tb17 C43_2 150.2(7) .
C30_1 Tb17 C43_2 56.1(4) .
C20_2 Tb17 C43_2 33.6(2) .
C21_2 Tb17 C43_2 62.0(4) .
C31_1 Tb17 C43_2 40.5(3) .
C29_1 Tb17 C43_2 58.9(4) .
Tb1 N1 Tb2 117.26(12) .
Tb1 N1 Tb3 117.40(13) .
Tb2 N1 Tb3 125.23(13) .
Tb4 N1 Tb5 116.46(13) .
Tb5 N1 Tb6 118.23(13) .
Tb6 N1 Tb4 125.22(14) .
Tb7 N1 Tb8 118.3(2) .
Tb8 N1 Tb9 119.7(2) .
Tb9 N1 Tb7 120.8(2) .
Tb11 N1 Tb10 115.6(5) .
Tb12 N1 Tb10 124.0(3) .
Tb11 N1 Tb12 118.3(5) .
Tb13 N1 Tb14 117.2(4) .
Tb13 N1 Tb15 125.4(4) .
Tb14 N1 Tb15 117.0(4) .
Tb17 N1 Tb16 125.3(5) .
Tb16 N1 Tb5 121.3(3) .
Tb17 N1 Tb5 112.5(4) .
C10_1 C1_1 C6_1 119.9(6) .
C10_1 C1_1 C2_1 118.2(6) .
C6_1 C1_1 C2_1 118.3(6) .
C13_1 C2_1 C3_1 115.4(6) .
C13_1 C2_1 C1_1 121.2(6) .
C3_1 C2_1 C1_1 120.3(6) .
C4_1 C3_1 C16_1 115.3(6) .
C4_1 C3_1 C2_1 118.8(6) .
C16_1 C3_1 C2_1 120.8(6) .
C4_1 C3_1 Tb13 58.5(5) .
C16_1 C3_1 Tb13 87.3(5) .
C2_1 C3_1 Tb13 101.1(5) .
C3_1 C4_1 C19_1 121.9(6) .
C3_1 C4_1 C5_1 122.8(6) .
C19_1 C4_1 C5_1 106.9(5) .
C3_1 C4_1 Tb13 94.2(5) .
C19_1 C4_1 Tb13 63.8(5) .
C5_1 C4_1 Tb13 81.5(5) .
C3_1 C4_1 Tb10 100.5(5) .
C19_1 C4_1 Tb10 75.0(5) .
C5_1 C4_1 Tb10 63.6(4) .
C6_1 C5_1 C21_1 126.5(6) .
C6_1 C5_1 C4_1 119.3(6) .
C21_1 C5_1 C4_1 107.5(5) .
C6_1 C5_1 Tb10 91.5(6) .
C21_1 C5_1 Tb10 69.6(4) .
C4_1 C5_1 Tb10 82.3(5) .
C6_1 C5_1 Tb13 102.0(6) .
C21_1 C5_1 Tb13 72.7(5) .
C4_1 C5_1 Tb13 67.2(4) .
C6_1 C5_1 Tb4 79.0(5) .
C21_1 C5_1 Tb4 67.4(4) .
C4_1 C5_1 Tb4 101.1(5) .
C5_1 C6_1 C7_1 113.6(6) .
C5_1 C6_1 C1_1 120.5(7) .
C7_1 C6_1 C1_1 120.6(6) .
C5_1 C6_1 Tb10 57.6(5) .
C7_1 C6_1 Tb10 88.5(5) .
C1_1 C6_1 Tb10 100.2(6) .
C5_1 C6_1 Tb4 72.1(5) .
C7_1 C6_1 Tb4 69.6(5) .
C1_1 C6_1 Tb4 104.9(6) .
C23_1 C7_1 C8_1 116.5(6) .
C23_1 C7_1 C6_1 121.4(7) .
C8_1 C7_1 C6_1 117.4(6) .
C23_1 C7_1 Tb1 75.3(5) .
C8_1 C7_1 Tb1 76.3(5) .
C6_1 C7_1 Tb1 96.8(6) .
C23_1 C7_1 Tb4 66.4(4) .
C8_1 C7_1 Tb4 103.3(5) .
C6_1 C7_1 Tb4 80.6(5) .
C26_1 C8_1 C9_1 107.8(6) .
C26_1 C8_1 C7_1 122.1(7) .
C9_1 C8_1 C7_1 121.4(7) .
C26_1 C8_1 Tb1 72.7(7) .
C9_1 C8_1 Tb1 99.4(5) .
C7_1 C8_1 Tb1 71.1(4) .
C26_1 C8_1 Tb7 60.5(7) .
C9_1 C8_1 Tb7 87.9(5) .
C7_1 C8_1 Tb7 91.2(5) .
C10_1 C9_1 C28_1 123.1(6) .
C10_1 C9_1 C8_1 122.0(7) .
C28_1 C9_1 C8_1 108.4(6) .
C11_1 C10_1 C9_1 113.6(7) .
C11_1 C10_1 C1_1 122.7(7) .
C9_1 C10_1 C1_1 118.3(7) .
C11_1 C10_1 Tb17 60.7(7) .
C9_1 C10_1 Tb17 84.6(6) .
C1_1 C10_1 Tb17 101.5(6) .
C10_1 C11_1 C12_1 115.7(7) .
C10_1 C11_1 C30_1 125.1(8) .
C12_1 C11_1 C30_1 111.2(7) .
C10_1 C11_1 Tb17 91.3(7) .
C12_1 C11_1 Tb17 86.9(7) .
C30_1 C11_1 Tb17 64.1(7) .
C13_1 C12_1 C32_1 120.7(7) .
C13_1 C12_1 C11_1 126.5(7) .
C32_1 C12_1 C11_1 105.0(6) .
C13_1 C12_1 Tb9 78.2(5) .
C32_1 C12_1 Tb9 65.6(4) .
C11_1 C12_1 Tb9 98.9(6) .
C13_1 C12_1 Tb17 101.5(6) .
C32_1 C12_1 Tb17 74.9(5) .
C11_1 C12_1 Tb17 63.3(6) .
C12_1 C13_1 C2_1 115.5(6) .
C12_1 C13_1 C14_1 116.2(6) .
C2_1 C13_1 C14_1 122.8(6) .
C12_1 C13_1 Tb9 72.4(5) .
C2_1 C13_1 Tb9 104.0(5) .
C14_1 C13_1 Tb9 70.8(4) .
C34_1 C14_1 C15_1 113.2(6) .
C34_1 C14_1 C13_1 121.3(6) .
C15_1 C14_1 C13_1 119.3(6) .
C34_1 C14_1 Tb9 64.4(4) .
C15_1 C14_1 Tb9 103.8(5) .
C13_1 C14_1 Tb9 79.0(5) .
C37_1 C15_1 C14_1 125.8(7) .
C37_1 C15_1 C16_1 109.1(6) .
C14_1 C15_1 C16_1 118.3(7) .
C37_1 C15_1 Tb5 64.8(4) .
C14_1 C15_1 Tb5 95.8(5) .
C16_1 C15_1 Tb5 82.9(5) .
C37_1 C15_1 Tb11 68.4(5) .
C14_1 C15_1 Tb11 80.4(6) .
C16_1 C15_1 Tb11 97.7(6) .
C3_1 C16_1 C17_1 124.2(6) .
C3_1 C16_1 C15_1 122.8(7) .
C17_1 C16_1 C15_1 107.1(6) .
C3_1 C16_1 Tb2 91.3(5) .
C17_1 C16_1 Tb2 60.8(4) .
C15_1 C16_1 Tb2 93.0(5) .
C3_1 C16_1 Tb5 103.2(5) .
C17_1 C16_1 Tb5 72.1(4) .
C15_1 C16_1 Tb5 68.0(5) .
C16_1 C17_1 C18_1 118.9(6) .
C16_1 C17_1 C38_1 110.0(6) .
C18_1 C17_1 C38_1 123.2(6) .
C16_1 C17_1 Tb2 88.7(5) .
C18_1 C17_1 Tb2 74.1(4) .
C38_1 C17_1 Tb2 80.2(5) .
C16_1 C17_1 Tb5 79.4(5) .
C18_1 C17_1 Tb5 99.8(5) .
C38_1 C17_1 Tb5 61.8(4) .
C19_1 C18_1 C41_1 118.4(6) .
C19_1 C18_1 C17_1 118.1(6) .
C41_1 C18_1 C17_1 116.3(6) .
C19_1 C18_1 Tb2 95.6(5) .
C41_1 C18_1 Tb2 75.4(4) .
C17_1 C18_1 Tb2 72.2(4) .
C19_1 C18_1 Tb13 64.3(5) .
C41_1 C18_1 Tb13 81.8(5) .
C17_1 C18_1 Tb13 97.9(5) .
C19_1 C18_1 Tb8 85.0(5) .
C41_1 C18_1 Tb8 64.7(4) .
C17_1 C18_1 Tb8 93.7(5) .
C18_1 C19_1 C20_1 121.6(6) .
C18_1 C19_1 C4_1 120.5(6) .
C20_1 C19_1 C4_1 107.8(6) .
C18_1 C19_1 Tb13 83.1(5) .
C20_1 C19_1 Tb13 72.4(5) .
C4_1 C19_1 Tb13 82.2(5) .
C18_1 C19_1 Tb10 101.0(5) .
C20_1 C19_1 Tb10 63.2(4) .
C4_1 C19_1 Tb10 72.5(4) .
C18_1 C19_1 Tb8 65.8(4) .
C20_1 C19_1 Tb8 78.8(4) .
C4_1 C19_1 Tb8 96.5(5) .
C18_1 C19_1 Tb2 56.3(4) .
C20_1 C19_1 Tb2 97.4(5) .
C4_1 C19_1 Tb2 88.3(5) .
C21_1 C20_1 C43_1 120.2(6) .
C21_1 C20_1 C19_1 107.9(6) .
C43_1 C20_1 C19_1 121.6(6) .
C21_1 C20_1 Tb13 88.5(5) .
C43_1 C20_1 Tb13 78.1(5) .
C19_1 C20_1 Tb13 71.7(5) .
C21_1 C20_1 Tb10 69.2(5) .
C43_1 C20_1 Tb10 84.4(5) .
C19_1 C20_1 Tb10 83.6(5) .
C21_1 C20_1 Tb8 104.6(5) .
C43_1 C20_1 Tb8 65.3(4) .
C19_1 C20_1 Tb8 72.4(4) .
C21_1 C20_1 Tb4 60.8(4) .
C43_1 C20_1 Tb4 79.3(4) .
C19_1 C20_1 Tb4 99.0(4) .
C22_1 C21_1 C20_1 122.8(6) .
C22_1 C21_1 C5_1 117.7(6) .
C20_1 C21_1 C5_1 109.2(6) .
C22_1 C21_1 Tb10 87.6(5) .
C20_1 C21_1 Tb10 75.1(5) .
C5_1 C21_1 Tb10 74.3(5) .
C22_1 C21_1 Tb4 66.5(4) .
C20_1 C21_1 Tb4 90.8(5) .
C5_1 C21_1 Tb4 82.1(4) .
C22_1 C21_1 Tb13 100.1(5) .
C20_1 C21_1 Tb13 59.9(4) .
C5_1 C21_1 Tb13 77.1(5) .
C21_1 C22_1 C45_1 117.6(7) .
C21_1 C22_1 C23_1 118.2(6) .
C45_1 C22_1 C23_1 110.9(6) .
C21_1 C22_1 Tb4 81.0(5) .
C45_1 C22_1 Tb4 74.4(5) .
C23_1 C22_1 Tb4 77.4(4) .
C21_1 C22_1 Tb10 59.8(4) .
C45_1 C22_1 Tb10 83.3(5) .
C23_1 C22_1 Tb10 92.1(5) .
C7_1 C23_1 C22_1 122.2(7) .
C7_1 C23_1 C24_1 117.2(7) .
C22_1 C23_1 C24_1 106.5(6) .
C7_1 C23_1 Tb4 82.8(5) .
C22_1 C23_1 Tb4 69.0(4) .
C24_1 C23_1 Tb4 80.0(5) .
C7_1 C23_1 Tb1 72.4(5) .
C22_1 C23_1 Tb1 96.9(5) .
C24_1 C23_1 Tb1 64.1(5) .
C7_1 C23_1 Tb10 78.6(5) .
C22_1 C23_1 Tb10 59.8(4) .
C24_1 C23_1 Tb10 96.6(5) .
C25_1 C24_1 C46_1 119.8(7) .
C25_1 C24_1 C23_1 124.9(8) .
C46_1 C24_1 C23_1 106.8(6) .
C25_1 C24_1 Tb1 73.4(6) .
C46_1 C24_1 Tb1 88.8(5) .
C23_1 C24_1 Tb1 80.3(5) .
C25_1 C24_1 Tb4 100.9(6) .
C46_1 C24_1 Tb4 71.4(5) .
C23_1 C24_1 Tb4 66.7(4) .
C25_1 C24_1 Tb7 56.3(5) .
C46_1 C24_1 Tb7 92.0(5) .
C23_1 C24_1 Tb7 96.9(5) .
C49_1 C25_1 C24_1 122.4(8) .
C49_1 C25_1 C26_1 116.8(8) .
C24_1 C25_1 C26_1 113.8(8) .
C49_1 C25_1 Tb1 90.3(6) .
C24_1 C25_1 Tb1 72.0(6) .
C26_1 C25_1 Tb1 81.0(7) .
C49_1 C25_1 Tb7 70.5(5) .
C24_1 C25_1 Tb7 95.4(6) .
C26_1 C25_1 Tb7 78.1(7) .
C49_1 C25_1 Tb15 67.3(5) .
C24_1 C25_1 Tb15 108.7(7) .
C26_1 C25_1 Tb15 69.5(7) .
C8_1 C26_1 C25_1 122.1(8) .
C8_1 C26_1 C27_1 109.2(7) .
C25_1 C26_1 C27_1 116.6(8) .
C8_1 C26_1 Tb1 75.0(7) .
C25_1 C26_1 Tb1 65.2(6) .
C27_1 C26_1 Tb1 98.6(8) .
C8_1 C26_1 Tb7 90.4(8) .
C25_1 C26_1 Tb7 68.5(7) .
C27_1 C26_1 Tb7 77.1(7) .
C8_1 C26_1 Tb15 92.2(8) .
C25_1 C26_1 Tb15 82.0(7) .
C27_1 C26_1 Tb15 60.3(6) .
C51_1 C27_1 C28_1 119.9(7) .
C51_1 C27_1 C26_1 125.1(8) .
C28_1 C27_1 C26_1 103.3(7) .
C51_1 C27_1 Tb15 64.8(6) .
C28_1 C27_1 Tb15 86.7(5) .
C26_1 C27_1 Tb15 87.5(8) .
C51_1 C27_1 Tb7 74.3(5) .
C28_1 C27_1 Tb7 95.1(5) .
C26_1 C27_1 Tb7 69.5(7) .
C51_1 C27_1 Tb12 62.1(5) .
C28_1 C27_1 Tb12 77.6(5) .
C26_1 C27_1 Tb12 100.2(7) .
C9_1 C28_1 C29_1 120.1(6) .
C9_1 C28_1 C27_1 110.7(6) .
C29_1 C28_1 C27_1 119.5(7) .
C9_1 C28_1 Tb15 90.8(5) .
C29_1 C28_1 Tb15 86.1(6) .
C27_1 C28_1 Tb15 61.8(5) .
C9_1 C28_1 Tb12 96.2(5) .
C29_1 C28_1 Tb12 70.8(5) .
C27_1 C28_1 Tb12 73.4(5) .
C9_1 C28_1 Tb17 84.5(5) .
C29_1 C28_1 Tb17 57.2(5) .
C27_1 C28_1 Tb17 100.5(6) .
C30_1 C29_1 C53_1 114.3(7) .
C30_1 C29_1 C28_1 119.5(7) .
C53_1 C29_1 C28_1 118.5(7) .
C30_1 C29_1 Tb17 67.5(8) .
C53_1 C29_1 Tb17 80.1(6) .
C28_1 C29_1 Tb17 94.4(6) .
C30_1 C29_1 Tb12 97.2(8) .
C53_1 C29_1 Tb12 65.1(5) .
C28_1 C29_1 Tb12 80.5(5) .
C30_1 C29_1 Tb15 106.3(8) .
C53_1 C29_1 Tb15 72.6(5) .
C28_1 C29_1 Tb15 65.9(5) .
C29_1 C30_1 C31_1 128.7(9) .
C29_1 C30_1 C11_1 117.5(8) .
C31_1 C30_1 C11_1 103.5(7) .
C29_1 C30_1 Tb17 80.0(8) .
C31_1 C30_1 Tb17 76.0(7) .
C11_1 C30_1 Tb17 82.3(8) .
C32_1 C31_1 C55_1 124.4(7) .
C32_1 C31_1 C30_1 110.9(6) .
C55_1 C31_1 C30_1 115.9(7) .
C32_1 C31_1 Tb17 92.7(6) .
C55_1 C31_1 Tb17 77.7(6) .
C30_1 C31_1 Tb17 69.5(7) .
C32_1 C31_1 Tb9 62.1(5) .
C55_1 C31_1 Tb9 80.9(5) .
C30_1 C31_1 Tb9 100.8(7) .
C33_1 C32_1 C31_1 117.7(7) .
C33_1 C32_1 C12_1 122.0(7) .
C31_1 C32_1 C12_1 108.8(6) .
C33_1 C32_1 Tb9 66.4(5) .
C31_1 C32_1 Tb9 88.0(5) .
C12_1 C32_1 Tb9 83.3(5) .
C33_1 C32_1 Tb17 99.9(6) .
C31_1 C32_1 Tb17 57.9(5) .
C12_1 C32_1 Tb17 76.7(5) .
C32_1 C33_1 C34_1 117.6(6) .
C32_1 C33_1 C57_1 120.3(7) .
C34_1 C33_1 C57_1 110.7(6) .
C32_1 C33_1 Tb9 80.6(5) .
C34_1 C33_1 Tb9 77.6(5) .
C57_1 C33_1 Tb9 77.6(5) .
C14_1 C34_1 C33_1 121.6(6) .
C14_1 C34_1 C35_1 121.7(6) .
C33_1 C34_1 C35_1 106.9(6) .
C14_1 C34_1 Tb9 84.7(5) .
C33_1 C34_1 Tb9 68.3(5) .
C35_1 C34_1 Tb9 85.1(5) .
C14_1 C34_1 Tb14 93.5(5) .
C33_1 C34_1 Tb14 82.2(5) .
C35_1 C34_1 Tb14 61.5(4) .
C14_1 C34_1 Tb11 82.4(5) .
C33_1 C34_1 Tb11 97.9(6) .
C35_1 C34_1 Tb11 59.5(5) .
C36_1 C35_1 C58_1 124.9(7) .
C36_1 C35_1 C34_1 120.8(7) .
C58_1 C35_1 C34_1 106.1(6) .
C36_1 C35_1 Tb14 86.9(7) .
C58_1 C35_1 Tb14 67.3(5) .
C34_1 C35_1 Tb14 87.1(5) .
C36_1 C35_1 Tb11 69.8(8) .
C58_1 C35_1 Tb11 83.9(6) .
C34_1 C35_1 Tb11 90.1(5) .
C36_1 C35_1 Tb9 103.8(7) .
C58_1 C35_1 Tb9 72.7(4) .
C34_1 C35_1 Tb9 62.3(4) .
C36_1 C35_1 Tb5 56.3(7) .
C58_1 C35_1 Tb5 99.1(5) .
C34_1 C35_1 Tb5 90.7(5) .
C65_1 C36_1 C35_1 117.3(8) .
C65_1 C36_1 C37_1 118.6(8) .
C35_1 C36_1 C37_1 116.8(7) .
C65_1 C36_1 Tb11 76.3(7) .
C35_1 C36_1 Tb11 77.7(8) .
C37_1 C36_1 Tb11 88.8(8) .
C65_1 C36_1 Tb5 75.7(7) .
C35_1 C36_1 Tb5 96.4(8) .
C37_1 C36_1 Tb5 71.4(6) .
C65_1 C36_1 Tb14 78.9(7) .
C35_1 C36_1 Tb14 63.4(6) .
C37_1 C36_1 Tb14 101.3(8) .
C15_1 C37_1 C36_1 119.5(7) .
C15_1 C37_1 C38_1 109.2(6) .
C36_1 C37_1 C38_1 117.9(7) .
C15_1 C37_1 Tb5 84.4(5) .
C36_1 C37_1 Tb5 75.5(7) .
C38_1 C37_1 Tb5 73.4(5) .
C15_1 C37_1 Tb11 83.7(6) .
C36_1 C37_1 Tb11 60.6(7) .
C38_1 C37_1 Tb11 91.2(6) .
C39_1 C38_1 C17_1 118.5(7) .
C39_1 C38_1 C37_1 124.7(7) .
C17_1 C38_1 C37_1 104.4(6) .
C39_1 C38_1 Tb5 76.5(5) .
C17_1 C38_1 Tb5 87.2(5) .
C37_1 C38_1 Tb5 72.4(5) .
C39_1 C38_1 Tb2 73.0(5) .
C17_1 C38_1 Tb2 66.6(4) .
C37_1 C38_1 Tb2 96.2(5) .
C38_1 C39_1 C40_1 119.2(6) .
C38_1 C39_1 C64_1 116.6(7) .
C40_1 C39_1 C64_1 115.1(7) .
C38_1 C39_1 Tb5 71.8(5) .
C40_1 C39_1 Tb5 96.5(5) .
C64_1 C39_1 Tb5 72.3(4) .
C38_1 C39_1 Tb2 76.2(5) .
C40_1 C39_1 Tb2 70.9(4) .
C64_1 C39_1 Tb2 93.7(5) .
C39_1 C40_1 C41_1 122.0(6) .
C39_1 C40_1 C63_1 123.3(6) .
C41_1 C40_1 C63_1 104.1(5) .
C39_1 C40_1 Tb2 77.1(5) .
C41_1 C40_1 Tb2 73.5(4) .
C63_1 C40_1 Tb2 87.4(4) .
C39_1 C40_1 Tb8 98.1(5) .
C41_1 C40_1 Tb8 64.4(4) .
C63_1 C40_1 Tb8 72.3(4) .
C18_1 C41_1 C40_1 119.8(6) .
C18_1 C41_1 C42_1 120.3(6) .
C40_1 C41_1 C42_1 109.7(6) .
C18_1 C41_1 Tb8 82.8(5) .
C40_1 C41_1 Tb8 82.0(4) .
C42_1 C41_1 Tb8 72.8(4) .
C18_1 C41_1 Tb2 71.6(4) .
C40_1 C41_1 Tb2 72.8(4) .
C42_1 C41_1 Tb2 95.1(4) .
C18_1 C41_1 Tb13 67.7(5) .
C40_1 C41_1 Tb13 101.1(5) .
C42_1 C41_1 Tb13 72.2(4) .
C62_1 C42_1 C43_1 118.7(6) .
C62_1 C42_1 C41_1 107.8(6) .
C43_1 C42_1 C41_1 121.4(6) .
C62_1 C42_1 Tb8 78.3(5) .
C43_1 C42_1 Tb8 84.7(5) .
C41_1 C42_1 Tb8 71.6(4) .
C62_1 C42_1 Tb13 95.6(6) .
C43_1 C42_1 Tb13 65.8(4) .
C41_1 C42_1 Tb13 76.8(4) .
C62_1 C42_1 Tb2 83.9(5) .
C43_1 C42_1 Tb2 94.5(5) .
C41_1 C42_1 Tb2 56.1(4) .
C20_1 C43_1 C42_1 116.1(6) .
C20_1 C43_1 C44_1 118.2(6) .
C42_1 C43_1 C44_1 118.7(6) .
C20_1 C43_1 Tb13 67.8(5) .
C42_1 C43_1 Tb13 82.4(5) .
C44_1 C43_1 Tb13 93.4(5) .
C20_1 C43_1 Tb10 63.0(4) .
C42_1 C43_1 Tb10 100.1(5) .
C44_1 C43_1 Tb10 81.4(5) .
C20_1 C43_1 Tb8 85.8(5) .
C42_1 C43_1 Tb8 63.0(4) .
C44_1 C43_1 Tb8 95.0(5) .
C60_1 C44_1 C45_1 113.6(6) .
C60_1 C44_1 C43_1 120.2(6) .
C45_1 C44_1 C43_1 119.9(6) .
C60_1 C44_1 Tb4 94.0(5) .
C45_1 C44_1 Tb4 63.0(4) .
C43_1 C44_1 Tb4 87.6(4) .
C60_1 C44_1 Tb10 102.6(5) .
C45_1 C44_1 Tb10 76.6(5) .
C43_1 C44_1 Tb10 67.6(4) .
C60_1 C44_1 Tb16 62.5(5) .
C45_1 C44_1 Tb16 77.2(5) .
C43_1 C44_1 Tb16 104.8(5) .
C60_1 C44_1 Tb13 97.2(5) .
C45_1 C44_1 Tb13 92.6(5) .
C43_1 C44_1 Tb13 57.0(4) .
C22_1 C45_1 C44_1 120.6(7) .
C22_1 C45_1 C46_1 107.8(6) .
C44_1 C45_1 C46_1 121.1(7) .
C22_1 C45_1 Tb4 71.4(5) .
C44_1 C45_1 Tb4 85.2(5) .
C46_1 C45_1 Tb4 80.2(5) .
C22_1 C45_1 Tb10 66.6(5) .
C44_1 C45_1 Tb10 73.7(5) .
C46_1 C45_1 Tb10 99.5(5) .
C22_1 C45_1 Tb16 102.4(6) .
C44_1 C45_1 Tb16 74.2(5) .
C46_1 C45_1 Tb16 64.0(5) .
C47_1 C46_1 C45_1 121.9(7) .
C47_1 C46_1 C24_1 119.3(7) .
C45_1 C46_1 C24_1 107.8(6) .
C47_1 C46_1 Tb4 92.3(5) .
C45_1 C46_1 Tb4 66.6(4) .
C24_1 C46_1 Tb4 76.7(5) .
C47_1 C46_1 Tb16 58.3(5) .
C45_1 C46_1 Tb16 86.4(5) .
C24_1 C46_1 Tb16 95.8(6) .
C47_1 C46_1 Tb1 85.3(5) .
C45_1 C46_1 Tb1 92.4(5) .
C24_1 C46_1 Tb1 58.5(5) .
C59_1 C47_1 C46_1 116.2(7) .
C59_1 C47_1 C48_1 119.3(7) .
C46_1 C47_1 C48_1 118.1(7) .
C59_1 C47_1 Tb16 69.8(6) .
C46_1 C47_1 Tb16 89.1(6) .
C48_1 C47_1 Tb16 85.7(6) .
C59_1 C47_1 Tb1 104.5(6) .
C46_1 C47_1 Tb1 66.1(5) .
C48_1 C47_1 Tb1 75.4(5) .
C75_1 C48_1 C47_1 119.7(7) .
C75_1 C48_1 C49_1 109.8(7) .
C47_1 C48_1 C49_1 121.3(7) .
C75_1 C48_1 Tb16 80.3(6) .
C47_1 C48_1 Tb16 60.7(6) .
C49_1 C48_1 Tb16 101.8(7) .
C75_1 C48_1 Tb7 82.2(6) .
C47_1 C48_1 Tb7 95.4(6) .
C49_1 C48_1 Tb7 61.0(5) .
C75_1 C48_1 Tb1 98.1(6) .
C47_1 C48_1 Tb1 76.7(5) .
C49_1 C48_1 Tb1 66.6(5) .
C25_1 C49_1 C48_1 118.5(8) .
C25_1 C49_1 C50_1 126.3(8) .
C48_1 C49_1 C50_1 104.1(7) .
C25_1 C49_1 Tb7 76.0(5) .
C48_1 C49_1 Tb7 86.2(6) .
C50_1 C49_1 Tb7 75.9(5) .
C25_1 C49_1 Tb1 59.3(5) .
C48_1 C49_1 Tb1 84.0(6) .
C50_1 C49_1 Tb1 97.4(6) .
C25_1 C49_1 Tb15 85.1(6) .
C48_1 C49_1 Tb15 94.2(6) .
C50_1 C49_1 Tb15 59.4(5) .
C74_1 C50_1 C51_1 122.9(8) .
C74_1 C50_1 C49_1 108.8(7) .
C51_1 C50_1 C49_1 117.1(7) .
C74_1 C50_1 Tb15 82.6(6) .
C51_1 C50_1 Tb15 67.0(6) .
C49_1 C50_1 Tb15 88.5(6) .
C74_1 C50_1 Tb7 85.7(6) .
C51_1 C50_1 Tb7 81.0(6) .
C49_1 C50_1 Tb7 68.8(5) .
C74_1 C50_1 Tb12 76.0(6) .
C51_1 C50_1 Tb12 63.0(5) .
C49_1 C50_1 Tb12 102.1(6) .
C27_1 C51_1 C52_1 120.4(8) .
C27_1 C51_1 C50_1 117.6(7) .
C52_1 C51_1 C50_1 114.4(8) .
C27_1 C51_1 Tb15 81.5(6) .
C52_1 C51_1 Tb15 83.5(7) .
C50_1 C51_1 Tb15 77.1(6) .
C27_1 C51_1 Tb12 89.3(6) .
C52_1 C51_1 Tb12 66.2(6) .
C50_1 C51_1 Tb12 87.0(6) .
C27_1 C51_1 Tb7 75.6(5) .
C52_1 C51_1 Tb7 100.8(6) .
C50_1 C51_1 Tb7 66.7(5) .
C51_1 C52_1 C53_1 120.9(7) .
C51_1 C52_1 C72_1 121.9(7) .
C53_1 C52_1 C72_1 108.5(6) .
C51_1 C52_1 Tb12 81.5(6) .
C53_1 C52_1 Tb12 80.8(5) .
C72_1 C52_1 Tb12 78.0(5) .
C51_1 C52_1 Tb15 63.2(6) .
C53_1 C52_1 Tb15 92.5(6) .
C72_1 C52_1 Tb15 87.4(6) .
C51_1 C52_1 Tb6 100.8(6) .
C53_1 C52_1 Tb6 71.7(5) .
C72_1 C52_1 Tb6 66.5(5) .
C29_1 C53_1 C52_1 120.1(7) .
C29_1 C53_1 C54_1 122.5(6) .
C52_1 C53_1 C54_1 107.0(6) .
C29_1 C53_1 Tb12 85.2(5) .
C52_1 C53_1 Tb12 65.3(5) .
C54_1 C53_1 Tb12 86.4(5) .
C29_1 C53_1 Tb6 92.9(5) .
C52_1 C53_1 Tb6 77.0(5) .
C54_1 C53_1 Tb6 66.5(4) .
C29_1 C53_1 Tb17 68.9(6) .
C52_1 C53_1 Tb17 96.2(6) .
C54_1 C53_1 Tb17 75.5(5) .
C29_1 C53_1 Tb15 80.4(5) .
C52_1 C53_1 Tb15 58.1(5) .
C54_1 C53_1 Tb15 100.4(5) .
C71_1 C54_1 C55_1 122.1(6) .
C71_1 C54_1 C53_1 107.9(6) .
C55_1 C54_1 C53_1 119.8(6) .
C71_1 C54_1 Tb6 72.7(5) .
C55_1 C54_1 Tb6 84.3(5) .
C53_1 C54_1 Tb6 80.6(5) .
C71_1 C54_1 Tb17 98.2(6) .
C55_1 C54_1 Tb17 68.9(5) .
C53_1 C54_1 Tb17 73.1(5) .
C71_1 C54_1 Tb3 70.5(4) .
C55_1 C54_1 Tb3 70.7(4) .
C53_1 C54_1 Tb3 100.1(5) .
C71_1 C54_1 Tb12 76.6(5) .
C55_1 C54_1 Tb12 96.7(5) .
C53_1 C54_1 Tb12 63.1(4) .
C31_1 C55_1 C54_1 118.5(6) .
C31_1 C55_1 C56_1 117.6(6) .
C54_1 C55_1 C56_1 118.0(6) .
C31_1 C55_1 Tb17 69.5(6) .
C54_1 C55_1 Tb17 79.2(5) .
C56_1 C55_1 Tb17 97.7(6) .
C31_1 C55_1 Tb3 100.1(5) .
C54_1 C55_1 Tb3 78.8(4) .
C56_1 C55_1 Tb3 67.6(4) .
C31_1 C55_1 Tb6 94.6(5) .
C54_1 C55_1 Tb6 63.7(4) .
C56_1 C55_1 Tb6 87.9(5) .
C31_1 C55_1 Tb9 70.9(5) .
C54_1 C55_1 Tb9 109.6(5) .
C56_1 C55_1 Tb9 67.3(4) .
C69_1 C56_1 C57_1 117.4(6) .
C69_1 C56_1 C55_1 117.9(6) .
C57_1 C56_1 C55_1 116.9(6) .
C69_1 C56_1 Tb3 65.4(4) .
C57_1 C56_1 Tb3 97.4(5) .
C55_1 C56_1 Tb3 80.0(5) .
C69_1 C56_1 Tb9 95.9(5) .
C57_1 C56_1 Tb9 62.9(4) .
C55_1 C56_1 Tb9 83.5(5) .
C33_1 C57_1 C56_1 122.5(6) .
C33_1 C57_1 C58_1 106.8(6) .
C56_1 C57_1 C58_1 120.3(6) .
C33_1 C57_1 Tb9 67.9(4) .
C56_1 C57_1 Tb9 85.8(5) .
C58_1 C57_1 Tb9 83.5(5) .
C33_1 C57_1 Tb14 87.5(5) .
C56_1 C57_1 Tb14 88.5(5) .
C58_1 C57_1 Tb14 60.6(4) .
C67_1 C58_1 C35_1 118.2(6) .
C67_1 C58_1 C57_1 121.2(6) .
C35_1 C58_1 C57_1 109.1(6) .
C67_1 C58_1 Tb14 71.1(5) .
C35_1 C58_1 Tb14 78.5(5) .
C57_1 C58_1 Tb14 87.3(5) .
C67_1 C58_1 Tb9 93.9(5) .
C35_1 C58_1 Tb9 76.7(4) .
C57_1 C58_1 Tb9 64.5(4) .
C67_1 C58_1 Tb11 73.3(5) .
C35_1 C58_1 Tb11 65.0(5) .
C57_1 C58_1 Tb11 99.3(5) .
C47_1 C59_1 C60_1 122.4(7) .
C47_1 C59_1 C77_1 119.5(8) .
C60_1 C59_1 C77_1 107.6(7) .
C47_1 C59_1 Tb16 74.3(6) .
C60_1 C59_1 Tb16 88.0(6) .
C77_1 C59_1 Tb16 75.9(10) .
C44_1 C60_1 C59_1 124.1(7) .
C44_1 C60_1 C61_1 120.6(7) .
C59_1 C60_1 C61_1 105.2(7) .
C44_1 C60_1 Tb16 88.3(6) .
C59_1 C60_1 Tb16 58.5(6) .
C61_1 C60_1 Tb16 91.5(7) .
C62_1 C61_1 C78_1 118.3(9) .
C62_1 C61_1 C60_1 118.5(8) .
C78_1 C61_1 C60_1 112.7(8) .
C62_1 C61_1 Tb16 106.9(9) .
C78_1 C61_1 Tb16 71.5(7) .
C60_1 C61_1 Tb16 59.9(6) .
C62_1 C61_1 Tb8 57.9(7) .
C78_1 C61_1 Tb8 91.8(8) .
C60_1 C61_1 Tb8 89.5(7) .
C61_1 C62_1 C63_1 119.5(7) .
C61_1 C62_1 C42_1 122.8(8) .
C63_1 C62_1 C42_1 108.2(6) .
C61_1 C62_1 Tb8 94.0(8) .
C63_1 C62_1 Tb8 75.9(5) .
C42_1 C62_1 Tb8 68.1(5) .
C80_1 C63_1 C62_1 121.1(6) .
C80_1 C63_1 C40_1 120.3(6) .
C62_1 C63_1 C40_1 109.7(6) .
C80_1 C63_1 Tb8 93.1(5) .
C62_1 C63_1 Tb8 71.6(5) .
C40_1 C63_1 Tb8 74.3(4) .
C80_1 C63_1 Tb2 88.4(4) .
C62_1 C63_1 Tb2 90.1(5) .
C40_1 C63_1 Tb2 61.1(4) .
C81_1 C64_1 C39_1 120.7(7) .
C81_1 C64_1 C65_1 109.8(6) .
C39_1 C64_1 C65_1 119.2(6) .
C81_1 C64_1 Tb5 88.5(6) .
C39_1 C64_1 Tb5 74.9(4) .
C65_1 C64_1 Tb5 74.9(4) .
C81_1 C64_1 Tb11 83.9(6) .
C39_1 C64_1 Tb11 92.2(6) .
C65_1 C64_1 Tb11 60.7(5) .
C36_1 C65_1 C66_1 119.2(7) .
C36_1 C65_1 C64_1 122.5(7) .
C66_1 C65_1 C64_1 105.1(6) .
C36_1 C65_1 Tb11 71.3(8) .
C66_1 C65_1 Tb11 74.9(6) .
C64_1 C65_1 Tb11 88.4(6) .
C36_1 C65_1 Tb5 72.9(7) .
C66_1 C65_1 Tb5 91.1(5) .
C64_1 C65_1 Tb5 71.4(4) .
C36_1 C65_1 Tb14 73.1(7) .
C66_1 C65_1 Tb14 62.4(5) .
C64_1 C65_1 Tb14 100.2(5) .
C65_1 C66_1 C82_1 110.1(6) .
C65_1 C66_1 C67_1 124.4(7) .
C82_1 C66_1 C67_1 116.1(7) .
C65_1 C66_1 Tb11 72.1(6) .
C82_1 C66_1 Tb11 85.9(6) .
C67_1 C66_1 Tb11 82.1(6) .
C65_1 C66_1 Tb14 87.8(5) .
C82_1 C66_1 Tb14 89.1(5) .
C67_1 C66_1 Tb14 64.7(5) .
C65_1 C66_1 Tb5 60.0(4) .
C82_1 C66_1 Tb5 80.4(5) .
C67_1 C66_1 Tb5 99.0(5) .
C68_1 C67_1 C58_1 117.0(6) .
C68_1 C67_1 C66_1 120.7(7) .
C58_1 C67_1 C66_1 114.9(6) .
C68_1 C67_1 Tb14 87.3(6) .
C58_1 C67_1 Tb14 73.7(5) .
C66_1 C67_1 Tb14 81.5(6) .
C68_1 C67_1 Tb11 100.0(6) .
C58_1 C67_1 Tb11 76.7(5) .
C66_1 C67_1 Tb11 66.5(6) .
C67_1 C68_1 C69_1 123.7(6) .
C67_1 C68_1 C84_1 119.0(6) .
C69_1 C68_1 C84_1 108.5(5) .
C67_1 C68_1 Tb3 99.5(5) .
C69_1 C68_1 Tb3 61.7(4) .
C84_1 C68_1 Tb3 77.9(3) .
C67_1 C68_1 Tb14 61.4(5) .
C69_1 C68_1 Tb14 91.3(5) .
C84_1 C68_1 Tb14 90.3(4) .
C56_1 C69_1 C70_1 122.0(6) .
C56_1 C69_1 C68_1 120.0(6) .
C70_1 C69_1 C68_1 108.7(6) .
C56_1 C69_1 Tb3 80.8(5) .
C70_1 C69_1 Tb3 73.5(4) .
C68_1 C69_1 Tb3 85.4(4) .
C56_1 C69_1 Tb6 79.3(5) .
C70_1 C69_1 Tb6 62.4(4) .
C68_1 C69_1 Tb6 100.0(5) .
C71_1 C70_1 C69_1 120.7(6) .
C71_1 C70_1 C85_1 122.1(7) .
C69_1 C70_1 C85_1 106.9(6) .
C71_1 C70_1 Tb3 87.2(5) .
C69_1 C70_1 Tb3 70.9(4) .
C85_1 C70_1 Tb3 78.7(5) .
C71_1 C70_1 Tb6 66.9(4) .
C69_1 C70_1 Tb6 88.8(5) .
C85_1 C70_1 Tb6 84.4(5) .
C70_1 C71_1 C72_1 115.9(7) .
C70_1 C71_1 C54_1 118.3(7) .
C72_1 C71_1 C54_1 110.9(7) .
C70_1 C71_1 Tb6 81.3(5) .
C72_1 C71_1 Tb6 76.2(5) .
C54_1 C71_1 Tb6 73.2(5) .
C70_1 C71_1 Tb3 61.4(4) .
C72_1 C71_1 Tb3 92.4(5) .
C54_1 C71_1 Tb3 79.2(5) .
C70_1 C71_1 Tb12 95.7(5) .
C72_1 C71_1 Tb12 60.6(5) .
C54_1 C71_1 Tb12 74.5(5) .
C73_1 C72_1 C71_1 122.4(7) .
C73_1 C72_1 C52_1 121.3(7) .
C71_1 C72_1 C52_1 104.9(7) .
C73_1 C72_1 Tb12 80.2(7) .
C71_1 C72_1 Tb12 89.9(6) .
C52_1 C72_1 Tb12 66.2(5) .
C73_1 C72_1 Tb6 84.4(7) .
C71_1 C72_1 Tb6 70.6(5) .
C52_1 C72_1 Tb6 80.3(5) .
C73_1 C72_1 Tb15 74.1(7) .
C71_1 C72_1 Tb15 105.0(6) .
C52_1 C72_1 Tb15 60.9(5) .
C72_1 C73_1 C74_1 114.3(7) .
C72_1 C73_1 C86_1 122.9(8) .
C74_1 C73_1 C86_1 116.9(7) .
C72_1 C73_1 Tb12 69.0(6) .
C74_1 C73_1 Tb12 83.0(6) .
C86_1 C73_1 Tb12 93.9(7) .
C72_1 C73_1 Tb6 65.6(6) .
C74_1 C73_1 Tb6 101.7(7) .
C86_1 C73_1 Tb6 80.8(6) .
C72_1 C73_1 Tb15 77.7(7) .
C74_1 C73_1 Tb15 66.8(6) .
C86_1 C73_1 Tb15 100.7(7) .
C50_1 C74_1 C75_1 109.4(7) .
C50_1 C74_1 C73_1 122.6(8) .
C75_1 C74_1 C73_1 121.0(7) .
C50_1 C74_1 Tb15 64.9(6) .
C75_1 C74_1 Tb15 96.5(6) .
C73_1 C74_1 Tb15 82.9(7) .
C50_1 C74_1 Tb7 63.5(5) .
C75_1 C74_1 Tb7 80.5(5) .
C73_1 C74_1 Tb7 98.2(7) .
C50_1 C74_1 Tb12 75.5(6) .
C75_1 C74_1 Tb12 104.5(6) .
C73_1 C74_1 Tb12 67.2(6) .
C76_1 C75_1 C48_1 121.3(7) .
C76_1 C75_1 C74_1 122.4(7) .
C48_1 C75_1 C74_1 107.6(7) .
C76_1 C75_1 Tb16 67.5(6) .
C48_1 C75_1 Tb16 69.2(6) .
C74_1 C75_1 Tb16 108.5(6) .
C76_1 C75_1 Tb7 99.7(6) .
C48_1 C75_1 Tb7 68.7(5) .
C74_1 C75_1 Tb7 70.3(5) .
C77_1 C76_1 C75_1 118.0(8) .
C77_1 C76_1 C87_1 117.5(8) .
C75_1 C76_1 C87_1 119.6(7) .
C77_1 C76_1 Tb16 64.9(10) .
C75_1 C76_1 Tb16 81.9(6) .
C87_1 C76_1 Tb16 101.4(7) .
C76_1 C77_1 C78_1 123.1(10) .
C76_1 C77_1 C59_1 121.0(9) .
C78_1 C77_1 C59_1 109.9(8) .
C76_1 C77_1 Tb16 82.1(10) .
C78_1 C77_1 Tb16 96.7(12) .
C59_1 C77_1 Tb16 66.9(9) .
C79_1 C78_1 C61_1 123.5(9) .
C79_1 C78_1 C77_1 121.1(9) .
C61_1 C78_1 C77_1 104.0(8) .
C79_1 C78_1 Tb16 99.3(7) .
C61_1 C78_1 Tb16 80.5(8) .
C77_1 C78_1 Tb16 53.6(10) .
C78_1 C79_1 C80_1 116.7(7) .
C78_1 C79_1 C88_1 117.6(6) .
C80_1 C79_1 C88_1 121.5(7) .
C63_1 C80_1 C81_1 114.5(6) .
C63_1 C80_1 C79_1 119.9(6) .
C81_1 C80_1 C79_1 119.4(6) .
C63_1 C80_1 Tb8 59.0(4) .
C81_1 C80_1 Tb8 97.9(6) .
C79_1 C80_1 Tb8 88.5(5) .
C64_1 C81_1 C80_1 124.6(7) .
C64_1 C81_1 C82_1 107.1(6) .
C80_1 C81_1 C82_1 119.7(6) .
C64_1 C81_1 Tb5 61.6(5) .
C80_1 C81_1 Tb5 94.2(6) .
C82_1 C81_1 Tb5 84.0(5) .
C83_1 C82_1 C66_1 125.4(6) .
C83_1 C82_1 C81_1 120.4(6) .
C66_1 C82_1 C81_1 107.5(6) .
C83_1 C82_1 Tb11 94.5(6) .
C66_1 C82_1 Tb11 63.7(5) .
C81_1 C82_1 Tb11 85.1(6) .
C83_1 C82_1 Tb14 83.9(5) .
C66_1 C82_1 Tb14 61.4(5) .
C81_1 C82_1 Tb14 101.1(6) .
C84_1 C83_1 C82_1 113.8(5) .
C84_1 C83_1 C88_1 120.8(6) .
C82_1 C83_1 C88_1 121.6(6) .
C83_1 C84_1 C68_1 123.4(4) .
C83_1 C84_1 C85_1 120.9(4) .
C68_1 C84_1 C85_1 105.8(4) .
C83_1 C84_1 Tb3 99.8(3) .
C68_1 C84_1 Tb3 70.7(3) .
C85_1 C84_1 Tb3 65.7(3) .
C86_1 C85_1 C70_1 121.7(6) .
C86_1 C85_1 C84_1 120.5(5) .
C70_1 C85_1 C84_1 109.5(5) .
C86_1 C85_1 Tb3 90.9(5) .
C70_1 C85_1 Tb3 67.2(4) .
C84_1 C85_1 Tb3 82.4(3) .
C86_1 C85_1 Tb6 76.8(5) .
C70_1 C85_1 Tb6 65.7(4) .
C84_1 C85_1 Tb6 101.0(4) .
C85_1 C86_1 C73_1 114.2(7) .
C85_1 C86_1 C87_1 119.0(6) .
C73_1 C86_1 C87_1 122.7(7) .
C85_1 C86_1 Tb6 74.8(5) .
C73_1 C86_1 Tb6 69.7(6) .
C87_1 C86_1 Tb6 105.1(6) .
C85_1 C86_1 Tb3 59.9(4) .
C73_1 C86_1 Tb3 88.1(6) .
C87_1 C86_1 Tb3 100.7(6) .
C76_1 C87_1 C86_1 117.0(7) .
C76_1 C87_1 C88_1 119.7(6) .
C86_1 C87_1 C88_1 120.3(7) .
C83_1 C88_1 C79_1 117.2(7) .
C83_1 C88_1 C87_1 118.2(7) .
C79_1 C88_1 C87_1 120.5(6) .
C10_2 C1_2 C6_2 116.2(7) .
C10_2 C1_2 C2_2 119.6(7) .
C6_2 C1_2 C2_2 121.0(7) .
C3_2 C2_2 C13_2 118.9(7) .
C3_2 C2_2 C1_2 118.3(7) .
C13_2 C2_2 C1_2 119.8(7) .
C4_2 C3_2 C16_2 115.7(7) .
C4_2 C3_2 C2_2 121.2(8) .
C16_2 C3_2 C2_2 117.6(7) .
C4_2 C3_2 Tb9 75.0(6) .
C16_2 C3_2 Tb9 71.6(5) .
C2_2 C3_2 Tb9 99.8(6) .
C3_2 C4_2 C5_2 118.5(8) .
C3_2 C4_2 C19_2 123.2(8) .
C5_2 C4_2 C19_2 109.3(6) .
C3_2 C4_2 Tb9 72.6(6) .
C5_2 C4_2 Tb9 103.0(7) .
C19_2 C4_2 Tb9 68.2(5) .
C3_2 C4_2 Tb17 101.2(7) .
C5_2 C4_2 Tb17 68.6(6) .
C19_2 C4_2 Tb17 68.9(6) .
Tb9 C4_2 Tb17 37.2(3) .
C6_2 C5_2 C21_2 122.1(8) .
C6_2 C5_2 C4_2 124.1(8) .
C21_2 C5_2 C4_2 103.9(6) .
C6_2 C5_2 Tb17 91.3(7) .
C21_2 C5_2 Tb17 63.9(7) .
C4_2 C5_2 Tb17 81.4(6) .
C5_2 C6_2 C7_2 116.1(7) .
C5_2 C6_2 C1_2 116.7(7) .
C7_2 C6_2 C1_2 122.5(7) .
C23_2 C7_2 C8_2 116.2(8) .
C23_2 C7_2 C6_2 119.6(7) .
C8_2 C7_2 C6_2 118.6(7) .
C7_2 C8_2 C9_2 119.7(8) .
C7_2 C8_2 C26_2 122.3(8) .
C9_2 C8_2 C26_2 110.3(7) .
C7_2 C8_2 Tb1 95.3(6) .
C9_2 C8_2 Tb1 82.3(6) .
C26_2 C8_2 Tb1 63.8(5) .
C28_2 C9_2 C10_2 126.5(8) .
C28_2 C9_2 C8_2 105.8(7) .
C10_2 C9_2 C8_2 121.4(8) .
C28_2 C9_2 Tb4 60.6(5) .
C10_2 C9_2 Tb4 90.4(6) .
C8_2 C9_2 Tb4 94.2(6) .
C28_2 C9_2 Tb10 68.2(6) .
C10_2 C9_2 Tb10 72.5(6) .
C8_2 C9_2 Tb10 110.5(7) .
C28_2 C9_2 Tb1 70.5(5) .
C10_2 C9_2 Tb1 102.7(6) .
C8_2 C9_2 Tb1 68.9(5) .
C11_2 C10_2 C9_2 112.6(7) .
C11_2 C10_2 C1_2 121.3(7) .
C9_2 C10_2 C1_2 120.9(7) .
C11_2 C10_2 Tb10 64.3(6) .
C9_2 C10_2 Tb10 77.9(6) .
C1_2 C10_2 Tb10 104.3(6) .
C10_2 C11_2 C12_2 118.4(8) .
C10_2 C11_2 C30_2 124.0(8) .
C12_2 C11_2 C30_2 108.9(7) .
C10_2 C11_2 Tb10 85.7(7) .
C12_2 C11_2 Tb10 93.0(6) .
C30_2 C11_2 Tb10 62.8(6) .
C10_2 C11_2 Tb13 98.5(7) .
C12_2 C11_2 Tb13 75.8(6) .
C30_2 C11_2 Tb13 65.1(6) .
C13_2 C12_2 C32_2 120.0(8) .
C13_2 C12_2 C11_2 125.1(8) .
C32_2 C12_2 C11_2 107.6(7) .
C13_2 C12_2 Tb13 99.6(6) .
C32_2 C12_2 Tb13 68.8(6) .
C11_2 C12_2 Tb13 72.6(6) .
C13_2 C12_2 Tb2 77.0(6) .
C32_2 C12_2 Tb2 65.3(6) .
C11_2 C12_2 Tb2 101.8(6) .
C13_2 C12_2 Tb10 103.9(6) .
C32_2 C12_2 Tb10 80.2(6) .
C11_2 C12_2 Tb10 57.5(5) .
C12_2 C13_2 C14_2 118.8(7) .
C12_2 C13_2 C2_2 115.6(7) .
C14_2 C13_2 C2_2 120.7(7) .
C12_2 C13_2 Tb2 74.6(5) .
C14_2 C13_2 Tb2 69.5(5) .
C2_2 C13_2 Tb2 105.2(6) .
C12_2 C13_2 Tb5 98.9(6) .
C14_2 C13_2 Tb5 54.9(5) .
C2_2 C13_2 Tb5 95.6(6) .
C34_2 C14_2 C15_2 116.9(7) .
C34_2 C14_2 C13_2 119.3(8) .
C15_2 C14_2 C13_2 119.3(7) .
C34_2 C14_2 Tb5 76.4(6) .
C15_2 C14_2 Tb5 76.4(5) .
C13_2 C14_2 Tb5 96.1(6) .
C34_2 C14_2 Tb2 66.0(6) .
C15_2 C14_2 Tb2 103.1(6) .
C13_2 C14_2 Tb2 80.8(6) .
C34_2 C14_2 Tb11 90.1(7) .
C15_2 C14_2 Tb11 60.9(6) .
C13_2 C14_2 Tb11 97.9(6) .
C14_2 C15_2 C37_2 124.3(8) .
C14_2 C15_2 C16_2 117.9(7) .
C37_2 C15_2 C16_2 110.4(7) .
C14_2 C15_2 Tb5 70.4(5) .
C37_2 C15_2 Tb5 74.6(7) .
C16_2 C15_2 Tb5 101.4(6) .
C14_2 C15_2 Tb11 90.0(7) .
C37_2 C15_2 Tb11 66.6(8) .
C16_2 C15_2 Tb11 86.3(6) .
C14_2 C15_2 Tb14 102.7(6) .
C37_2 C15_2 Tb14 65.5(7) .
C16_2 C15_2 Tb14 73.8(5) .
C14_2 C15_2 Tb9 102.1(6) .
C37_2 C15_2 Tb9 85.0(7) .
C16_2 C15_2 Tb9 53.4(5) .
C3_2 C16_2 C17_2 122.1(7) .
C3_2 C16_2 C15_2 125.0(8) .
C17_2 C16_2 C15_2 103.3(6) .
C3_2 C16_2 Tb9 75.5(5) .
C17_2 C16_2 Tb9 66.9(5) .
C15_2 C16_2 Tb9 98.4(6) .
C3_2 C16_2 Tb11 98.6(6) .
C17_2 C16_2 Tb11 74.3(6) .
C15_2 C16_2 Tb11 63.4(6) .
C3_2 C16_2 Tb14 96.7(6) .
C17_2 C16_2 Tb14 61.6(5) .
C15_2 C16_2 Tb14 77.8(5) .
C18_2 C17_2 C16_2 119.7(7) .
C18_2 C17_2 C38_2 117.2(7) .
C16_2 C17_2 C38_2 114.3(7) .
C18_2 C17_2 Tb9 69.6(5) .
C16_2 C17_2 Tb9 78.3(5) .
C38_2 C17_2 Tb9 93.4(6) .
C18_2 C17_2 Tb14 85.1(6) .
C16_2 C17_2 Tb14 89.0(6) .
C38_2 C17_2 Tb14 65.8(5) .
C18_2 C17_2 Tb11 100.6(7) .
C16_2 C17_2 Tb11 76.6(6) .
C38_2 C17_2 Tb11 63.1(5) .
C19_2 C18_2 C41_2 115.0(7) .
C19_2 C18_2 C17_2 119.5(7) .
C41_2 C18_2 C17_2 117.8(7) .
C19_2 C18_2 Tb9 79.1(6) .
C41_2 C18_2 Tb9 89.8(6) .
C17_2 C18_2 Tb9 73.9(5) .
C19_2 C18_2 Tb14 102.6(6) .
C41_2 C18_2 Tb14 76.8(6) .
C17_2 C18_2 Tb14 64.6(5) .
C18_2 C19_2 C4_2 118.5(7) .
C18_2 C19_2 C20_2 124.5(8) .
C4_2 C19_2 C20_2 108.7(6) .
C18_2 C19_2 Tb9 66.5(5) .
C4_2 C19_2 Tb9 77.7(5) .
C20_2 C19_2 Tb9 99.2(6) .
C18_2 C19_2 Tb17 98.2(7) .
C4_2 C19_2 Tb17 80.9(6) .
C20_2 C19_2 Tb17 61.4(6) .
C43_2 C20_2 C21_2 126.6(8) .
C43_2 C20_2 C19_2 120.2(7) .
C21_2 C20_2 C19_2 103.4(6) .
C43_2 C20_2 Tb17 79.2(6) .
C21_2 C20_2 Tb17 74.5(7) .
C19_2 C20_2 Tb17 85.9(6) .
C43_2 C20_2 Tb9 89.8(6) .
C21_2 C20_2 Tb9 94.4(6) .
C19_2 C20_2 Tb9 52.2(5) .
C43_2 C20_2 Tb6 58.4(5) .
C21_2 C20_2 Tb6 90.3(6) .
C19_2 C20_2 Tb6 95.5(6) .
C22_2 C21_2 C5_2 121.7(8) .
C22_2 C21_2 C20_2 113.8(8) .
C5_2 C21_2 C20_2 114.1(7) .
C22_2 C21_2 Tb17 82.0(8) .
C5_2 C21_2 Tb17 84.3(7) .
C20_2 C21_2 Tb17 70.7(7) .
C21_2 C22_2 C23_2 115.2(8) .
C21_2 C22_2 C45_2 124.2(8) .
C23_2 C22_2 C45_2 110.3(7) .
C21_2 C22_2 Tb17 65.9(7) .
C23_2 C22_2 Tb17 94.5(7) .
C45_2 C22_2 Tb17 80.3(6) .
C21_2 C22_2 Tb12 93.7(7) .
C23_2 C22_2 Tb12 85.2(6) .
C45_2 C22_2 Tb12 59.3(5) .
C7_2 C23_2 C22_2 124.4(7) .
C7_2 C23_2 C24_2 118.4(7) .
C22_2 C23_2 C24_2 108.2(7) .
C7_2 C23_2 Tb15 95.5(6) .
C22_2 C23_2 Tb15 81.5(6) .
C24_2 C23_2 Tb15 60.8(5) .
C25_2 C24_2 C46_2 118.3(8) .
C25_2 C24_2 C23_2 126.4(9) .
C46_2 C24_2 C23_2 104.9(7) .
C25_2 C24_2 Tb15 83.3(9) .
C46_2 C24_2 Tb15 63.5(6) .
C23_2 C24_2 Tb15 89.5(6) .
C25_2 C24_2 Tb7 66.0(8) .
C46_2 C24_2 Tb7 78.0(5) .
C23_2 C24_2 Tb7 96.0(6) .
C49_2 C25_2 C24_2 122.1(9) .
C49_2 C25_2 C26_2 119.9(9) .
C24_2 C25_2 C26_2 111.5(9) .
C49_2 C25_2 Tb7 68.8(8) .
C24_2 C25_2 Tb7 83.8(9) .
C26_2 C25_2 Tb7 93.6(9) .
C49_2 C25_2 Tb1 76.0(9) .
C24_2 C25_2 Tb1 98.2(9) .
C26_2 C25_2 Tb1 71.3(7) .
C49_2 C25_2 Tb15 76.0(9) .
C24_2 C25_2 Tb15 67.3(8) .
C26_2 C25_2 Tb15 103.8(10) .
C25_2 C26_2 C8_2 122.7(9) .
C25_2 C26_2 C27_2 116.4(8) .
C8_2 C26_2 C27_2 107.2(7) .
C25_2 C26_2 Tb1 75.8(8) .
C8_2 C26_2 Tb1 85.0(5) .
C27_2 C26_2 Tb1 71.8(5) .
C25_2 C26_2 Tb7 57.8(8) .
C8_2 C26_2 Tb7 90.9(6) .
C27_2 C26_2 Tb7 87.2(6) .
C51_2 C27_2 C28_2 117.5(8) .
C51_2 C27_2 C26_2 126.1(8) .
C28_2 C27_2 C26_2 105.3(7) .
C51_2 C27_2 Tb1 76.7(6) .
C28_2 C27_2 Tb1 87.5(6) .
C26_2 C27_2 Tb1 73.9(5) .
C51_2 C27_2 Tb4 73.5(6) .
C28_2 C27_2 Tb4 66.1(5) .
C26_2 C27_2 Tb4 97.7(6) .
C9_2 C28_2 C29_2 117.0(8) .
C9_2 C28_2 C27_2 111.1(7) .
C29_2 C28_2 C27_2 123.8(8) .
C9_2 C28_2 Tb4 89.0(6) .
C29_2 C28_2 Tb4 72.7(6) .
C27_2 C28_2 Tb4 81.0(5) .
C9_2 C28_2 Tb10 81.9(6) .
C29_2 C28_2 Tb10 59.5(5) .
C27_2 C28_2 Tb10 102.5(6) .
C9_2 C28_2 Tb1 81.0(6) .
C29_2 C28_2 Tb1 99.0(6) .
C27_2 C28_2 Tb1 61.3(5) .
C30_2 C29_2 C53_2 116.2(8) .
C30_2 C29_2 C28_2 119.1(8) .
C53_2 C29_2 C28_2 116.6(8) .
C30_2 C29_2 Tb10 70.1(6) .
C53_2 C29_2 Tb10 83.5(6) .
C28_2 C29_2 Tb10 87.9(6) .
C30_2 C29_2 Tb4 93.3(6) .
C53_2 C29_2 Tb4 74.9(6) .
C28_2 C29_2 Tb4 73.3(6) .
C30_2 C29_2 Tb13 59.6(6) .
C53_2 C29_2 Tb13 81.4(6) .
C28_2 C29_2 Tb13 101.4(6) .
C29_2 C30_2 C31_2 125.7(8) .
C29_2 C30_2 C11_2 119.8(8) .
C31_2 C30_2 C11_2 105.4(7) .
C29_2 C30_2 Tb10 73.9(6) .
C31_2 C30_2 Tb10 85.0(6) .
C11_2 C30_2 Tb10 81.9(6) .
C29_2 C30_2 Tb13 90.6(6) .
C31_2 C30_2 Tb13 66.3(6) .
C11_2 C30_2 Tb13 82.0(6) .
C29_2 C30_2 Tb4 57.8(5) .
C31_2 C30_2 Tb4 97.3(6) .
C11_2 C30_2 Tb4 89.1(6) .
C55_2 C31_2 C32_2 120.8(7) .
C55_2 C31_2 C30_2 119.3(7) .
C32_2 C31_2 C30_2 110.7(7) .
C55_2 C31_2 Tb13 77.7(6) .
C32_2 C31_2 Tb13 84.0(6) .
C30_2 C31_2 Tb13 78.2(6) .
C55_2 C31_2 Tb10 83.3(5) .
C32_2 C31_2 Tb10 96.0(6) .
C30_2 C31_2 Tb10 60.8(5) .
C55_2 C31_2 Tb8 64.8(5) .
C32_2 C31_2 Tb8 79.1(6) .
C30_2 C31_2 Tb8 98.5(6) .
C55_2 C31_2 Tb2 79.4(5) .
C32_2 C31_2 Tb2 61.1(5) .
C30_2 C31_2 Tb2 101.4(6) .
C33_2 C32_2 C31_2 122.0(8) .
C33_2 C32_2 C12_2 121.7(8) .
C31_2 C32_2 C12_2 106.9(7) .
C33_2 C32_2 Tb13 96.1(7) .
C31_2 C32_2 Tb13 62.1(5) .
C12_2 C32_2 Tb13 79.4(6) .
C33_2 C32_2 Tb2 66.4(5) .
C31_2 C32_2 Tb2 90.4(6) .
C12_2 C32_2 Tb2 84.8(6) .
C33_2 C32_2 Tb8 76.3(6) .
C31_2 C32_2 Tb8 70.7(5) .
C12_2 C32_2 Tb8 93.6(6) .
C32_2 C33_2 C57_2 117.7(8) .
C32_2 C33_2 C34_2 118.1(8) .
C57_2 C33_2 C34_2 111.5(7) .
C32_2 C33_2 Tb2 81.6(6) .
C57_2 C33_2 Tb2 74.8(5) .
C34_2 C33_2 Tb2 77.3(6) .
C32_2 C33_2 Tb8 74.7(6) .
C57_2 C33_2 Tb8 64.4(5) .
C34_2 C33_2 Tb8 96.4(6) .
C14_2 C34_2 C33_2 121.9(8) .
C14_2 C34_2 C35_2 117.0(8) .
C33_2 C34_2 C35_2 106.5(7) .
C14_2 C34_2 Tb5 70.7(6) .
C33_2 C34_2 Tb5 97.3(6) .
C35_2 C34_2 Tb5 65.1(5) .
C14_2 C34_2 Tb2 83.4(6) .
C33_2 C34_2 Tb2 69.2(5) .
C35_2 C34_2 Tb2 78.4(5) .
C36_2 C35_2 C58_2 123.9(8) .
C36_2 C35_2 C34_2 122.7(8) .
C58_2 C35_2 C34_2 106.0(6) .
C36_2 C35_2 Tb5 74.0(6) .
C58_2 C35_2 Tb5 90.9(6) .
C34_2 C35_2 Tb5 79.3(5) .
C36_2 C35_2 Tb2 101.2(7) .
C58_2 C35_2 Tb2 71.0(5) .
C34_2 C35_2 Tb2 68.3(5) .
C36_2 C35_2 Tb11 58.7(6) .
C58_2 C35_2 Tb11 100.1(6) .
C34_2 C35_2 Tb11 88.6(6) .
C65_2 C36_2 C35_2 118.1(8) .
C65_2 C36_2 C37_2 115.7(8) .
C35_2 C36_2 C37_2 118.5(8) .
C65_2 C36_2 Tb5 90.6(6) .
C35_2 C36_2 Tb5 71.5(6) .
C37_2 C36_2 Tb5 80.4(7) .
C65_2 C36_2 Tb11 80.9(6) .
C35_2 C36_2 Tb11 92.9(7) .
C37_2 C36_2 Tb11 68.4(8) .
C65_2 C36_2 Tb14 74.6(6) .
C35_2 C36_2 Tb14 105.9(7) .
C37_2 C36_2 Tb14 62.9(7) .
C15_2 C37_2 C36_2 117.5(8) .
C15_2 C37_2 C38_2 108.5(8) .
C36_2 C37_2 C38_2 122.0(9) .
C15_2 C37_2 Tb11 79.9(8) .
C36_2 C37_2 Tb11 77.5(8) .
C38_2 C37_2 Tb11 77.9(8) .
C15_2 C37_2 Tb5 72.7(7) .
C36_2 C37_2 Tb5 65.8(7) .
C38_2 C37_2 Tb5 98.8(8) .
C15_2 C37_2 Tb14 85.6(7) .
C36_2 C37_2 Tb14 88.7(8) .
C38_2 C37_2 Tb14 60.9(6) .
C39_2 C38_2 C17_2 126.1(8) .
C39_2 C38_2 C37_2 119.1(8) .
C17_2 C38_2 C37_2 103.0(7) .
C39_2 C38_2 Tb14 70.9(6) .
C17_2 C38_2 Tb14 80.6(6) .
C37_2 C38_2 Tb14 86.3(7) .
C39_2 C38_2 Tb11 80.8(7) .
C17_2 C38_2 Tb11 86.4(6) .
C37_2 C38_2 Tb11 67.5(8) .
C39_2 C38_2 Tb9 87.8(6) .
C17_2 C38_2 Tb9 55.7(5) .
C37_2 C38_2 Tb9 93.7(7) .
C38_2 C39_2 C40_2 115.4(7) .
C38_2 C39_2 C64_2 121.7(7) .
C40_2 C39_2 C64_2 116.4(8) .
C38_2 C39_2 Tb14 75.1(6) .
C40_2 C39_2 Tb14 83.7(6) .
C64_2 C39_2 Tb14 85.7(6) .
C38_2 C39_2 Tb11 68.8(6) .
C40_2 C39_2 Tb11 100.6(7) .
C64_2 C39_2 Tb11 77.2(6) .
C39_2 C40_2 C41_2 121.5(7) .
C39_2 C40_2 C63_2 121.6(7) .
C41_2 C40_2 C63_2 107.7(6) .
C39_2 C40_2 Tb14 63.6(6) .
C41_2 C40_2 Tb14 85.5(6) .
C63_2 C40_2 Tb14 93.3(6) .
C39_2 C40_2 Tb3 101.1(6) .
C41_2 C40_2 Tb3 71.9(5) .
C63_2 C40_2 Tb3 64.9(5) .
C39_2 C40_2 Tb9 79.3(6) .
C41_2 C40_2 Tb9 62.5(5) .
C63_2 C40_2 Tb9 99.5(6) .
C18_2 C41_2 C40_2 120.5(7) .
C18_2 C41_2 C42_2 123.1(7) .
C40_2 C41_2 C42_2 106.7(6) .
C18_2 C41_2 Tb9 57.9(5) .
C40_2 C41_2 Tb9 88.3(5) .
C42_2 C41_2 Tb9 96.7(6) .
C18_2 C41_2 Tb3 94.3(6) .
C40_2 C41_2 Tb3 76.9(5) .
C42_2 C41_2 Tb3 66.2(5) .
C18_2 C41_2 Tb14 74.3(5) .
C40_2 C41_2 Tb14 63.8(5) .
C42_2 C41_2 Tb14 103.3(6) .
C62_2 C42_2 C43_2 120.6(7) .
C62_2 C42_2 C41_2 108.5(6) .
C43_2 C42_2 C41_2 120.3(7) .
C62_2 C42_2 Tb3 70.4(5) .
C43_2 C42_2 Tb3 85.1(5) .
C41_2 C42_2 Tb3 81.1(5) .
C62_2 C42_2 Tb6 75.2(5) .
C43_2 C42_2 Tb6 66.7(5) .
C41_2 C42_2 Tb6 98.1(5) .
C20_2 C43_2 C42_2 116.5(7) .
C20_2 C43_2 C44_2 116.5(7) .
C42_2 C43_2 C44_2 119.0(7) .
C20_2 C43_2 Tb17 67.2(6) .
C42_2 C43_2 Tb17 96.1(6) .
C44_2 C43_2 Tb17 78.7(6) .
C20_2 C43_2 Tb6 93.5(6) .
C42_2 C43_2 Tb6 82.4(5) .
C44_2 C43_2 Tb6 66.6(5) .
C20_2 C43_2 Tb3 94.3(6) .
C42_2 C43_2 Tb3 63.6(5) .
C44_2 C43_2 Tb3 84.7(5) .
C60_2 C44_2 C45_2 115.9(7) .
C60_2 C44_2 C43_2 118.5(8) .
C45_2 C44_2 C43_2 118.9(7) .
C60_2 C44_2 Tb6 71.9(5) .
C45_2 C44_2 Tb6 93.2(6) .
C43_2 C44_2 Tb6 79.4(5) .
C60_2 C44_2 Tb12 72.9(5) .
C45_2 C44_2 Tb12 74.3(5) .
C43_2 C44_2 Tb12 97.0(6) .
C60_2 C44_2 Tb17 97.6(7) .
C45_2 C44_2 Tb17 78.9(6) .
C43_2 C44_2 Tb17 68.7(5) .
C60_2 C44_2 Tb3 72.5(5) .
C45_2 C44_2 Tb3 107.9(6) .
C43_2 C44_2 Tb3 66.3(5) .
C60_2 C44_2 Tb15 73.5(5) .
C45_2 C44_2 Tb15 64.3(5) .
C43_2 C44_2 Tb15 107.7(6) .
C22_2 C45_2 C44_2 119.2(7) .
C22_2 C45_2 C46_2 106.1(7) .
C44_2 C45_2 C46_2 123.7(7) .
C22_2 C45_2 Tb12 91.7(6) .
C44_2 C45_2 Tb12 72.6(5) .
C46_2 C45_2 Tb12 74.5(6) .
C22_2 C45_2 Tb15 90.8(6) .
C44_2 C45_2 Tb15 87.4(6) .
C46_2 C45_2 Tb15 59.0(6) .
C22_2 C45_2 Tb17 69.0(6) .
C44_2 C45_2 Tb17 70.3(6) .
C46_2 C45_2 Tb17 99.6(6) .
C22_2 C45_2 Tb6 92.7(6) .
C44_2 C45_2 Tb6 56.6(5) .
C46_2 C45_2 Tb6 91.8(6) .
C47_2 C46_2 C45_2 116.6(7) .
C47_2 C46_2 C24_2 122.3(7) .
C45_2 C46_2 C24_2 110.1(7) .
C47_2 C46_2 Tb15 66.4(6) .
C45_2 C46_2 Tb15 89.0(7) .
C24_2 C46_2 Tb15 82.9(6) .
C47_2 C46_2 Tb12 70.4(5) .
C45_2 C46_2 Tb12 72.6(6) .
C24_2 C46_2 Tb12 94.4(6) .
C47_2 C46_2 Tb7 66.4(5) .
C45_2 C46_2 Tb7 103.1(6) .
C24_2 C46_2 Tb7 71.7(5) .
C59_2 C47_2 C46_2 120.9(8) .
C59_2 C47_2 C48_2 118.2(8) .
C46_2 C47_2 C48_2 114.2(7) .
C59_2 C47_2 Tb15 86.9(7) .
C46_2 C47_2 Tb15 77.4(6) .
C48_2 C47_2 Tb15 79.6(6) .
C59_2 C47_2 Tb12 72.5(6) .
C46_2 C47_2 Tb12 77.0(6) .
C48_2 C47_2 Tb12 96.0(6) .
C59_2 C47_2 Tb7 98.2(6) .
C46_2 C47_2 Tb7 83.6(6) .
C48_2 C47_2 Tb7 61.8(5) .
C49_2 C48_2 C75_2 108.9(8) .
C49_2 C48_2 C47_2 123.2(7) .
C75_2 C48_2 C47_2 118.9(8) .
C49_2 C48_2 Tb7 75.8(6) .
C75_2 C48_2 Tb7 79.1(6) .
C47_2 C48_2 Tb7 84.6(6) .
C49_2 C48_2 Tb15 90.5(7) .
C75_2 C48_2 Tb15 87.3(6) .
C47_2 C48_2 Tb15 64.4(6) .
C49_2 C48_2 Tb1 60.2(5) .
C75_2 C48_2 Tb1 79.7(6) .
C47_2 C48_2 Tb1 99.2(6) .
C25_2 C49_2 C48_2 118.6(9) .
C25_2 C49_2 C50_2 121.3(9) .
C48_2 C49_2 C50_2 106.5(7) .
C25_2 C49_2 Tb7 78.8(9) .
C48_2 C49_2 Tb7 69.0(6) .
C50_2 C49_2 Tb7 84.7(6) .
C25_2 C49_2 Tb1 72.8(9) .
C48_2 C49_2 Tb1 91.2(6) .
C50_2 C49_2 Tb1 70.5(5) .
C25_2 C49_2 Tb15 75.7(9) .
C48_2 C49_2 Tb15 59.0(6) .
C50_2 C49_2 Tb15 100.0(6) .
C51_2 C50_2 C74_2 121.2(8) .
C51_2 C50_2 C49_2 120.2(8) .
C74_2 C50_2 C49_2 108.3(7) .
C51_2 C50_2 Tb1 74.2(6) .
C74_2 C50_2 Tb1 88.6(6) .
C49_2 C50_2 Tb1 75.8(6) .
C51_2 C50_2 Tb7 96.6(6) .
C74_2 C50_2 Tb7 77.7(5) .
C49_2 C50_2 Tb7 62.2(5) .
C51_2 C50_2 Tb16 81.8(6) .
C74_2 C50_2 Tb16 55.7(5) .
C49_2 C50_2 Tb16 102.7(6) .
C27_2 C51_2 C52_2 120.3(8) .
C27_2 C51_2 C50_2 115.6(8) .
C52_2 C51_2 C50_2 114.3(8) .
C27_2 C51_2 Tb1 71.1(6) .
C52_2 C51_2 Tb1 94.7(6) .
C50_2 C51_2 Tb1 73.1(5) .
C27_2 C51_2 Tb4 76.0(6) .
C52_2 C51_2 Tb4 69.0(6) .
C50_2 C51_2 Tb4 95.0(6) .
C27_2 C51_2 Tb16 103.5(7) .
C52_2 C51_2 Tb16 65.8(6) .
C50_2 C51_2 Tb16 70.2(6) .
C51_2 C52_2 C53_2 122.1(7) .
C51_2 C52_2 C72_2 123.9(8) .
C53_2 C52_2 C72_2 105.9(6) .
C51_2 C52_2 Tb4 79.5(6) .
C53_2 C52_2 Tb4 72.7(5) .
C72_2 C52_2 Tb4 89.8(5) .
C51_2 C52_2 Tb16 86.8(7) .
C53_2 C52_2 Tb16 96.2(6) .
C72_2 C52_2 Tb16 59.2(5) .
C51_2 C52_2 Tb1 57.7(5) .
C53_2 C52_2 Tb1 95.1(5) .
C72_2 C52_2 Tb1 93.4(5) .
C51_2 C52_2 Tb10 92.8(6) .
C53_2 C52_2 Tb10 56.6(5) .
C72_2 C52_2 Tb10 90.7(5) .
C29_2 C53_2 C54_2 120.0(7) .
C29_2 C53_2 C52_2 119.1(7) .
C54_2 C53_2 C52_2 110.0(7) .
C29_2 C53_2 Tb4 71.8(6) .
C54_2 C53_2 Tb4 93.3(5) .
C52_2 C53_2 Tb4 72.9(5) .
C29_2 C53_2 Tb10 63.2(6) .
C54_2 C53_2 Tb10 81.4(5) .
C52_2 C53_2 Tb10 94.6(6) .
C29_2 C53_2 Tb13 70.4(6) .
C54_2 C53_2 Tb13 66.9(5) .
C52_2 C53_2 Tb13 102.7(6) .
C71_2 C54_2 C55_2 121.0(7) .
C71_2 C54_2 C53_2 105.3(7) .
C55_2 C54_2 C53_2 123.5(7) .
C71_2 C54_2 Tb13 96.7(6) .
C55_2 C54_2 Tb13 61.7(5) .
C53_2 C54_2 Tb13 83.7(5) .
C71_2 C54_2 Tb10 97.2(6) .
C55_2 C54_2 Tb10 76.3(5) .
C53_2 C54_2 Tb10 66.9(5) .
C71_2 C54_2 Tb8 84.5(5) .
C55_2 C54_2 Tb8 56.9(4) .
C53_2 C54_2 Tb8 101.5(6) .
C71_2 C54_2 Tb4 84.2(5) .
C55_2 C54_2 Tb4 95.1(5) .
C53_2 C54_2 Tb4 57.2(5) .
C31_2 C55_2 C54_2 115.1(7) .
C31_2 C55_2 C56_2 117.4(7) .
C54_2 C55_2 C56_2 119.9(7) .
C31_2 C55_2 Tb13 66.8(5) .
C54_2 C55_2 Tb13 86.3(5) .
C56_2 C55_2 Tb13 89.0(6) .
C31_2 C55_2 Tb8 83.3(5) .
C54_2 C55_2 Tb8 93.4(5) .
C56_2 C55_2 Tb8 66.4(5) .
C31_2 C55_2 Tb10 65.9(5) .
C54_2 C55_2 Tb10 73.3(5) .
C56_2 C55_2 Tb10 103.8(6) .
C69_2 C56_2 C57_2 115.1(7) .
C69_2 C56_2 C55_2 118.5(7) .
C57_2 C56_2 C55_2 120.1(7) .
C69_2 C56_2 Tb8 84.4(7) .
C57_2 C56_2 Tb8 82.7(6) .
C55_2 C56_2 Tb8 78.0(5) .
C69_2 C56_2 Tb2 93.5(7) .
C57_2 C56_2 Tb2 63.6(5) .
C55_2 C56_2 Tb2 88.2(5) .
C69_2 C56_2 Tb13 97.8(7) .
C57_2 C56_2 Tb13 89.1(6) .
C55_2 C56_2 Tb13 59.6(5) .
C33_2 C57_2 C56_2 121.3(8) .
C33_2 C57_2 C58_2 106.1(7) .
C56_2 C57_2 C58_2 120.6(8) .
C33_2 C57_2 Tb2 71.3(5) .
C56_2 C57_2 Tb2 85.1(5) .
C58_2 C57_2 Tb2 77.9(5) .
C33_2 C57_2 Tb8 85.2(6) .
C56_2 C57_2 Tb8 63.2(5) .
C58_2 C57_2 Tb8 89.6(6) .
C67_2 C58_2 C57_2 121.6(8) .
C67_2 C58_2 C35_2 117.4(7) .
C57_2 C58_2 C35_2 109.7(7) .
C67_2 C58_2 Tb2 89.8(6) .
C57_2 C58_2 Tb2 68.8(5) .
C35_2 C58_2 Tb2 76.9(5) .
C67_2 C58_2 Tb5 84.9(6) .
C57_2 C58_2 Tb5 93.4(5) .
C35_2 C58_2 Tb5 57.4(5) .
C67_2 C58_2 Tb8 81.8(6) .
C57_2 C58_2 Tb8 60.5(5) .
C35_2 C58_2 Tb8 95.6(6) .
C47_2 C59_2 C60_2 122.7(8) .
C47_2 C59_2 C77_2 120.0(8) .
C60_2 C59_2 C77_2 105.1(7) .
C47_2 C59_2 Tb12 75.4(6) .
C60_2 C59_2 Tb12 75.4(6) .
C77_2 C59_2 Tb12 84.9(7) .
C47_2 C59_2 Tb15 60.6(6) .
C60_2 C59_2 Tb15 92.6(6) .
C77_2 C59_2 Tb15 85.2(7) .
C47_2 C59_2 Tb6 93.9(6) .
C60_2 C59_2 Tb6 59.7(5) .
C77_2 C59_2 Tb6 79.9(6) .
C61_2 C60_2 C44_2 121.2(8) .
C61_2 C60_2 C59_2 110.2(7) .
C44_2 C60_2 C59_2 119.9(7) .
C61_2 C60_2 Tb6 79.3(5) .
C44_2 C60_2 Tb6 73.3(5) .
C59_2 C60_2 Tb6 88.7(6) .
C61_2 C60_2 Tb12 96.5(6) .
C44_2 C60_2 Tb12 74.2(5) .
C59_2 C60_2 Tb12 70.8(5) .
C61_2 C60_2 Tb3 62.5(5) .
C44_2 C60_2 Tb3 79.6(5) .
C59_2 C60_2 Tb3 100.1(6) .
C61_2 C60_2 Tb15 104.8(6) .
C44_2 C60_2 Tb15 79.1(6) .
C59_2 C60_2 Tb15 58.4(5) .
C62_2 C61_2 C60_2 120.1(7) .
C62_2 C61_2 C78_2 121.3(7) .
C60_2 C61_2 C78_2 106.9(7) .
C62_2 C61_2 Tb6 84.3(5) .
C60_2 C61_2 Tb6 67.2(5) .
C78_2 C61_2 Tb6 83.3(6) .
C62_2 C61_2 Tb3 67.0(5) .
C60_2 C61_2 Tb3 88.2(6) .
C78_2 C61_2 Tb3 82.3(6) .
C62_2 C61_2 Tb12 99.9(6) .
C60_2 C61_2 Tb12 55.6(5) .
C78_2 C61_2 Tb12 78.3(6) .
C61_2 C62_2 C42_2 120.3(7) .
C61_2 C62_2 C63_2 116.7(7) .
C42_2 C62_2 C63_2 109.8(7) .
C61_2 C62_2 Tb3 80.5(5) .
C42_2 C62_2 Tb3 75.8(5) .
C63_2 C62_2 Tb3 76.8(5) .
C61_2 C62_2 Tb6 65.4(5) .
C42_2 C62_2 Tb6 75.0(5) .
C63_2 C62_2 Tb6 95.7(6) .
C80_2 C63_2 C62_2 121.2(8) .
C80_2 C63_2 C40_2 119.9(7) .
C62_2 C63_2 C40_2 106.8(7) .
C80_2 C63_2 Tb3 82.4(5) .
C62_2 C63_2 Tb3 69.5(5) .
C40_2 C63_2 Tb3 82.8(5) .
C81_2 C64_2 C39_2 121.0(8) .
C81_2 C64_2 C65_2 110.6(7) .
C39_2 C64_2 C65_2 117.2(7) .
C81_2 C64_2 Tb14 88.0(6) .
C39_2 C64_2 Tb14 61.6(6) .
C65_2 C64_2 Tb14 88.8(6) .
C81_2 C64_2 Tb11 93.2(7) .
C39_2 C64_2 Tb11 72.4(6) .
C65_2 C64_2 Tb11 71.5(6) .
C36_2 C65_2 C66_2 120.2(8) .
C36_2 C65_2 C64_2 124.1(8) .
C66_2 C65_2 C64_2 103.8(7) .
C36_2 C65_2 Tb11 68.3(6) .
C66_2 C65_2 Tb11 93.3(8) .
C64_2 C65_2 Tb11 76.9(6) .
C36_2 C65_2 Tb5 59.3(5) .
C66_2 C65_2 Tb5 84.5(7) .
C64_2 C65_2 Tb5 95.8(6) .
C36_2 C65_2 Tb14 78.9(6) .
C66_2 C65_2 Tb14 97.5(7) .
C64_2 C65_2 Tb14 61.7(5) .
C82_2 C66_2 C67_2 120.0(8) .
C82_2 C66_2 C65_2 109.3(8) .
C67_2 C66_2 C65_2 121.0(8) .
C82_2 C66_2 Tb5 97.5(8) .
C67_2 C66_2 Tb5 76.6(6) .
C65_2 C66_2 Tb5 66.6(6) .
C68_2 C67_2 C58_2 117.6(7) .
C68_2 C67_2 C66_2 118.9(7) .
C58_2 C67_2 C66_2 118.5(7) .
C68_2 C67_2 Tb2 87.9(6) .
C58_2 C67_2 Tb2 61.6(5) .
C66_2 C67_2 Tb2 98.3(7) .
C68_2 C67_2 Tb5 106.1(6) .
C58_2 C67_2 Tb5 67.1(5) .
C66_2 C67_2 Tb5 75.8(6) .
C67_2 C68_2 C69_2 121.3(7) .
C67_2 C68_2 C84_2 119.4(6) .
C69_2 C68_2 C84_2 109.4(6) .
C67_2 C68_2 Tb8 83.4(6) .
C69_2 C68_2 Tb8 62.8(6) .
C84_2 C68_2 Tb8 92.8(4) .
C56_2 C69_2 C70_2 119.4(9) .
C56_2 C69_2 C68_2 122.6(8) .
C70_2 C69_2 C68_2 105.2(7) .
C56_2 C69_2 Tb8 62.3(6) .
C70_2 C69_2 Tb8 87.4(9) .
C68_2 C69_2 Tb8 87.4(7) .
C71_2 C70_2 C69_2 123.5(9) .
C71_2 C70_2 C85_2 115.7(8) .
C69_2 C70_2 C85_2 111.9(8) .
C71_2 C70_2 Tb8 85.8(8) .
C69_2 C70_2 Tb8 63.0(8) .
C85_2 C70_2 Tb8 92.8(9) .
C71_2 C70_2 Tb16 67.0(7) .
C69_2 C70_2 Tb16 111.4(10) .
C85_2 C70_2 Tb16 64.3(7) .
C70_2 C71_2 C72_2 120.7(8) .
C70_2 C71_2 C54_2 117.1(8) .
C72_2 C71_2 C54_2 112.6(7) .
C70_2 C71_2 Tb16 85.3(8) .
C72_2 C71_2 Tb16 57.5(5) .
C54_2 C71_2 Tb16 97.7(6) .
C73_2 C72_2 C71_2 121.0(7) .
C73_2 C72_2 C52_2 120.7(7) .
C71_2 C72_2 C52_2 106.1(6) .
C73_2 C72_2 Tb16 58.9(6) .
C71_2 C72_2 Tb16 91.9(6) .
C52_2 C72_2 Tb16 87.8(6) .
C73_2 C72_2 Tb4 88.6(5) .
C71_2 C72_2 Tb4 86.3(5) .
C52_2 C72_2 Tb4 59.0(5) .
C72_2 C73_2 C74_2 112.2(7) .
C72_2 C73_2 C86_2 120.9(7) .
C74_2 C73_2 C86_2 122.0(7) .
C72_2 C73_2 Tb16 84.4(6) .
C74_2 C73_2 Tb16 84.4(7) .
C86_2 C73_2 Tb16 79.1(9) .
C73_2 C74_2 C50_2 125.5(8) .
C73_2 C74_2 C75_2 117.3(7) .
C50_2 C74_2 C75_2 107.8(7) .
C73_2 C74_2 Tb16 58.6(6) .
C50_2 C74_2 Tb16 94.3(7) .
C75_2 C74_2 Tb16 89.9(6) .
C73_2 C74_2 Tb7 102.1(6) .
C50_2 C74_2 Tb7 72.1(5) .
C75_2 C74_2 Tb7 63.2(5) .
C73_2 C74_2 Tb1 93.7(6) .
C50_2 C74_2 Tb1 61.4(5) .
C75_2 C74_2 Tb1 84.1(5) .
C76_2 C75_2 C74_2 122.7(7) .
C76_2 C75_2 C48_2 123.2(8) .
C74_2 C75_2 C48_2 108.1(7) .
C76_2 C75_2 Tb7 92.7(6) .
C74_2 C75_2 Tb7 85.6(6) .
C48_2 C75_2 Tb7 66.1(5) .
C76_2 C75_2 Tb16 81.9(6) .
C74_2 C75_2 Tb16 58.7(5) .
C48_2 C75_2 Tb16 107.0(7) .
C76_2 C75_2 Tb15 82.7(6) .
C74_2 C75_2 Tb15 103.3(6) .
C48_2 C75_2 Tb15 61.2(6) .
C77_2 C76_2 C75_2 114.6(7) .
C77_2 C76_2 C87_2 119.6(7) .
C75_2 C76_2 C87_2 120.3(7) .
C77_2 C76_2 Tb7 88.1(7) .
C75_2 C76_2 Tb7 58.3(5) .
C87_2 C76_2 Tb7 100.0(6) .
C77_2 C76_2 Tb16 118.7(8) .
C75_2 C76_2 Tb16 69.4(5) .
C87_2 C76_2 Tb16 64.2(5) .
C77_2 C76_2 Tb15 71.5(7) .
C75_2 C76_2 Tb15 68.7(6) .
C87_2 C76_2 Tb15 106.7(6) .
C76_2 C77_2 C78_2 122.0(8) .
C76_2 C77_2 C59_2 123.8(7) .
C78_2 C77_2 C59_2 108.6(7) .
C76_2 C77_2 Tb12 93.2(7) .
C78_2 C77_2 Tb12 89.1(7) .
C59_2 C77_2 Tb12 63.2(6) .
C76_2 C77_2 Tb15 80.5(7) .
C78_2 C77_2 Tb15 104.3(8) .
C59_2 C77_2 Tb15 63.9(6) .
C76_2 C77_2 Tb6 103.6(8) .
C78_2 C77_2 Tb6 70.6(6) .
C59_2 C77_2 Tb6 70.3(6) .
C79_2 C78_2 C61_2 122.6(7) .
C79_2 C78_2 C77_2 120.5(7) .
C61_2 C78_2 C77_2 108.3(7) .
C79_2 C78_2 Tb6 93.8(6) .
C61_2 C78_2 Tb6 65.8(5) .
C77_2 C78_2 Tb6 79.9(6) .
C79_2 C78_2 Tb3 77.2(5) .
C61_2 C78_2 Tb3 67.1(5) .
C77_2 C78_2 Tb3 98.3(7) .
C78_2 C79_2 C80_2 114.6(7) .
C78_2 C79_2 C88_2 119.0(7) .
C80_2 C79_2 C88_2 121.6(7) .
C78_2 C79_2 Tb3 73.6(5) .
C80_2 C79_2 Tb3 70.3(5) .
C88_2 C79_2 Tb3 104.1(5) .
C63_2 C80_2 C81_2 115.6(7) .
C63_2 C80_2 C79_2 123.1(8) .
C81_2 C80_2 C79_2 116.8(7) .
C63_2 C80_2 Tb3 66.8(5) .
C81_2 C80_2 Tb3 105.0(6) .
C79_2 C80_2 Tb3 79.7(5) .
C64_2 C81_2 C82_2 106.7(7) .
C64_2 C81_2 C80_2 122.4(7) .
C82_2 C81_2 C80_2 122.3(7) .
C64_2 C81_2 Tb14 63.2(5) .
C82_2 C81_2 Tb14 97.0(6) .
C80_2 C81_2 Tb14 81.6(6) .
C83_2 C82_2 C66_2 121.2(8) .
C83_2 C82_2 C81_2 121.3(7) .
C66_2 C82_2 C81_2 109.4(7) .
C84_2 C83_2 C82_2 117.5(6) .
C84_2 C83_2 C88_2 118.7(5) .
C82_2 C83_2 C88_2 118.9(7) .
C83_2 C84_2 C85_2 122.5(5) .
C83_2 C84_2 C68_2 121.3(4) .
C85_2 C84_2 C68_2 107.4(5) .
C86_2 C85_2 C70_2 127.0(8) .
C86_2 C85_2 C84_2 120.6(8) .
C70_2 C85_2 C84_2 105.8(7) .
C86_2 C85_2 Tb16 55.9(9) .
C70_2 C85_2 Tb16 87.5(8) .
C84_2 C85_2 Tb16 108.3(7) .
C85_2 C86_2 C73_2 114.3(8) .
C85_2 C86_2 C87_2 118.4(9) .
C73_2 C86_2 C87_2 119.6(9) .
C85_2 C86_2 Tb16 93.1(10) .
C73_2 C86_2 Tb16 61.7(8) .
C87_2 C86_2 Tb16 87.6(9) .
C86_2 C87_2 C76_2 117.4(7) .
C86_2 C87_2 C88_2 120.7(7) .
C76_2 C87_2 C88_2 118.4(7) .
C86_2 C87_2 Tb16 58.8(8) .
C76_2 C87_2 Tb16 85.7(6) .
C88_2 C87_2 Tb16 107.4(6) .
C83_2 C88_2 C79_2 118.5(7) .
C83_2 C88_2 C87_2 119.1(6) .
C79_2 C88_2 C87_2 120.3(7) .
N4 Ni1 N2 177.65(13) .
N4 Ni1 N3 89.94(12) .
N2 Ni1 N3 89.97(12) .
N4 Ni1 N5 90.01(12) .
N2 Ni1 N5 90.03(12) .
N3 Ni1 N5 178.74(13) .
C91 N2 C94 104.1(3) .
C91 N2 Ni1 128.3(2) .
C94 N2 Ni1 127.5(2) .
C96 N3 C99 104.0(3) .
C96 N3 Ni1 128.5(2) .
C99 N3 Ni1 127.5(2) .
C101 N4 C104 103.9(3) .
C101 N4 Ni1 128.3(2) .
C104 N4 Ni1 127.7(2) .
C106 N5 C89 104.5(3) .
C106 N5 Ni1 128.0(2) .
C89 N5 Ni1 127.5(3) .
C90 C89 N5 124.9(3) .
C90 C89 C108 124.2(3) .
N5 C89 C108 110.8(3) .
C89 C90 C91 124.9(3) .
C89 C90 H90 117.6 .
C91 C90 H90 117.6 .
C90 C91 N2 124.1(3) .
C90 C91 C92 124.1(3) .
N2 C91 C92 111.8(3) .
C93 C92 C91 106.2(3) .
C93 C92 C109 128.1(3) .
C91 C92 C109 125.7(3) .
C92 C93 C94 106.8(3) .
C92 C93 C111 129.1(3) .
C94 C93 C111 124.0(3) .
C95 C94 N2 125.0(3) .
C95 C94 C93 123.8(3) .
N2 C94 C93 111.1(3) .
C94 C95 C96 124.5(3) .
C94 C95 H95 117.8 .
C96 C95 H95 117.8 .
N3 C96 C95 124.4(3) .
N3 C96 C97 111.9(3) .
C95 C96 C97 123.6(3) .
C98 C97 C96 106.1(3) .
C98 C97 C113 128.3(3) .
C96 C97 C113 125.5(3) .
C97 C98 C99 106.6(3) .
C97 C98 C115 129.5(3) .
C99 C98 C115 123.8(3) .
C100 C99 N3 125.1(3) .
C100 C99 C98 123.5(3) .
N3 C99 C98 111.4(3) .
C99 C100 C101 124.3(3) .
C99 C100 H100 117.8 .
C101 C100 H100 117.8 .
C100 C101 N4 124.7(3) .
C100 C101 C102 123.1(3) .
N4 C101 C102 112.1(3) .
C103 C102 C101 106.3(3) .
C103 C102 C117 129.3(4) .
C101 C102 C117 124.2(3) .
C102 C103 C104 106.8(3) .
C102 C103 C119 128.6(3) .
C104 C103 C119 124.6(3) .
C105 C104 N4 124.8(3) .
C105 C104 C103 124.4(3) .
N4 C104 C103 110.8(3) .
C104 C105 C106 124.7(4) .
C104 C105 H105 117.7 .
C106 C105 H105 117.7 .
C105 C106 N5 124.8(3) .
C105 C106 C107 123.8(3) .
N5 C106 C107 111.4(3) .
C108 C107 C106 106.5(3) .
C108 C107 C121 129.4(3) .
C106 C107 C121 124.2(4) .
C107 C108 C89 106.8(3) .
C107 C108 C123 128.3(3) .
C89 C108 C123 124.8(3) .
C92 C109 C110 113.2(3) .
C92 C109 H10C 108.9 .
C110 C109 H10C 108.9 .
C92 C109 H10D 108.9 .
C110 C109 H10D 108.9 .
H10C C109 H10D 107.7 .
C109 C110 H11A 109.5 .
C109 C110 H11B 109.5 .
H11A C110 H11B 109.5 .
C109 C110 H11C 109.5 .
H11A C110 H11C 109.5 .
H11B C110 H11C 109.5 .
C93 C111 C112 114.1(3) .
C93 C111 H11D 108.7 .
C112 C111 H11D 108.7 .
C93 C111 H11E 108.7 .
C112 C111 H11E 108.7 .
H11D C111 H11E 107.6 .
C111 C112 H11F 109.5 .
C111 C112 H11G 109.5 .
H11F C112 H11G 109.5 .
C111 C112 H11H 109.5 .
H11F C112 H11H 109.5 .
H11G C112 H11H 109.5 .
C97 C113 C114 112.6(3) .
C97 C113 H11I 109.1 .
C114 C113 H11I 109.1 .
C97 C113 H11J 109.1 .
C114 C113 H11J 109.1 .
H11I C113 H11J 107.8 .
C113 C114 H11K 109.5 .
C113 C114 H11L 109.5 .
H11K C114 H11L 109.5 .
C113 C114 H11M 109.5 .
H11K C114 H11M 109.5 .
H11L C114 H11M 109.5 .
C98 C115 C116 112.7(3) .
C98 C115 H11N 109.0 .
C116 C115 H11N 109.0 .
C98 C115 H11O 109.0 .
C116 C115 H11O 109.0 .
H11N C115 H11O 107.8 .
C115 C116 H11P 109.5 .
C115 C116 H11Q 109.5 .
H11P C116 H11Q 109.5 .
C115 C116 H11R 109.5 .
H11P C116 H11R 109.5 .
H11Q C116 H11R 109.5 .
C102 C117 C118 111.8(3) .
C102 C117 H11S 109.2 .
C118 C117 H11S 109.2 .
C102 C117 H11T 109.2 .
C118 C117 H11T 109.2 .
H11S C117 H11T 107.9 .
C117 C118 H11U 109.5 .
C117 C118 H11V 109.5 .
H11U C118 H11V 109.5 .
C117 C118 H11W 109.5 .
H11U C118 H11W 109.5 .
H11V C118 H11W 109.5 .
C103 C119 C120 113.1(3) .
C103 C119 H11X 108.9 .
C120 C119 H11X 108.9 .
C103 C119 H11Y 108.9 .
C120 C119 H11Y 108.9 .
H11X C119 H11Y 107.8 .
C119 C120 H12A 109.5 .
C119 C120 H12B 109.5 .
H12A C120 H12B 109.5 .
C119 C120 H12C 109.5 .
H12A C120 H12C 109.5 .
H12B C120 H12C 109.5 .
C107 C121 C122 113.4(3) .
C107 C121 H12D 108.9 .
C122 C121 H12D 108.9 .
C107 C121 H12E 108.9 .
C122 C121 H12E 108.9 .
H12D C121 H12E 107.7 .
C121 C122 H12F 109.5 .
C121 C122 H12G 109.5 .
H12F C122 H12G 109.5 .
C121 C122 H12H 109.5 .
H12F C122 H12H 109.5 .
H12G C122 H12H 109.5 .
C108 C123 C124 112.4(3) .
C108 C123 H12I 109.1 .
C124 C123 H12I 109.1 .
C108 C123 H12J 109.1 .
C124 C123 H12J 109.1 .
H12I C123 H12J 107.9 .
C123 C124 H12K 109.5 .
C123 C124 H12L 109.5 .
H12K C124 H12L 109.5 .
C123 C124 H12M 109.5 .
H12K C124 H12M 109.5 .
H12L C124 H12M 109.5 .
C126 C125 C130 118.9(4) .
C126 C125 H12N 120.5 .
C130 C125 H12N 120.5 .
C125 C126 C127 121.1(4) .
C125 C126 H12O 119.5 .
C127 C126 H12O 119.5 .
C126 C127 C128 119.7(4) .
C126 C127 H127 120.1 .
C128 C127 H127 120.1 .
C129 C128 C127 119.3(4) .
C129 C128 H128 120.3 .
C127 C128 H128 120.3 .
C130 C129 C128 120.2(4) .
C130 C129 H129 119.9 .
C128 C129 H129 119.9 .
C129 C130 C125 120.7(4) .
C129 C130 H130 119.7 .
C125 C130 H130 119.7 .
C136 C131 C132 120.9(4) .
C136 C131 H13C 119.5 .
C132 C131 H13C 119.5 .
C131 C132 C133 120.0(4) .
C131 C132 H132 120.0 .
C133 C132 H132 120.0 .
C134 C133 C132 119.3(4) .
C134 C133 H133 120.4 .
C132 C133 H133 120.4 .
C133 C134 C135 120.0(4) .
C133 C134 H134 120.0 .
C135 C134 H134 120.0 .
C134 C135 C136 120.7(4) .
C134 C135 H135 119.6 .
C136 C135 H135 119.6 .
C131 C136 C135 119.0(4) .
C131 C136 H136 120.5 .
C135 C136 H136 120.5 .
C139 C137 C138 119.5(5) 2_665
C139 C137 H137 120.3 2_665
C138 C137 H137 120.3 .
C139 C138 C137 120.3(5) .
C139 C138 H138 119.8 .
C137 C138 H138 119.8 .
C137 C139 C138 120.2(4) 2_665
C137 C139 H139 119.9 2_665
C138 C139 H139 119.9 .

loop_
_geom_bond_atom_site_label_1
_geom_bond_atom_site_label_2
_geom_bond_distance
_geom_bond_site_symmetry_2
Tb1 N1 2.207(3) .
Tb1 C24_1 2.333(10) .
Tb1 C25_1 2.351(9) .
Tb1 C27_2 2.463(10) .
Tb1 C26_2 2.490(9) .
Tb1 C50_2 2.518(9) .
Tb2 N1 2.171(3) .
Tb2 C33_2 2.430(9) .
Tb2 C17_1 2.443(8) .
Tb2 C18_1 2.467(8) .
Tb2 C57_2 2.475(9) .
Tb2 C40_1 2.505(8) .
Tb2 C41_1 2.515(7) .
Tb3 N1 2.180(3) .
Tb3 C69_1 2.328(8) .
Tb3 C70_1 2.361(8) .
Tb3 C62_2 2.414(9) .
Tb3 C42_2 2.484(9) .
Tb4 N1 2.175(3) .
Tb4 C22_1 2.418(8) .
Tb4 C29_2 2.437(10) .
Tb4 C28_2 2.446(9) .
Tb4 C45_1 2.458(8) .
Tb4 C53_2 2.477(9) .
Tb5 N1 2.209(3) .
Tb5 C35_2 2.337(10) .
Tb5 C36_2 2.369(10) .
Tb5 C14_2 2.458(10) .
Tb5 C37_1 2.482(8) .
Tb5 C38_1 2.495(9) .
Tb5 C64_1 2.520(8) .
Tb6 N1 2.175(3) .
Tb6 C60_2 2.382(9) .
Tb6 C44_2 2.399(9) .
Tb6 C71_1 2.447(8) .
Tb6 C54_1 2.453(8) .
Tb6 C72_1 2.518(9) .
Tb7 N1 2.187(5) .
Tb7 C48_2 2.313(10) .
Tb7 C49_1 2.367(10) .
Tb7 C49_2 2.401(11) .
Tb7 C25_1 2.436(10) .
Tb7 C50_1 2.462(10) .
Tb8 N1 2.213(6) .
Tb8 C56_2 2.291(10) .
Tb8 C41_1 2.379(9) .
Tb8 C42_1 2.395(9) .
Tb8 C55_2 2.445(10) .
Tb8 C62_1 2.528(11) .
Tb9 N1 2.177(6) .
Tb9 C18_2 2.249(10) .
Tb9 C17_2 2.306(10) .
Tb9 C33_1 2.345(9) .
Tb9 C19_2 2.409(10) .
Tb9 C16_2 2.454(10) .
Tb10 N1 2.190(6) .
Tb10 C30_2 2.233(11) .
Tb10 C21_1 2.273(10) .
Tb10 C29_2 2.281(11) .
Tb10 C5_1 2.334(9) .
Tb10 C20_1 2.349(9) .
Tb11 N1 2.138(13) .
Tb11 C37_2 2.39(2) .
Tb11 C36_1 2.440(19) .
Tb11 C65_1 2.503(15) .
Tb11 C36_2 2.508(17) .
Tb11 C38_2 2.527(15) .
Tb11 C66_1 2.539(15) .
Tb12 N1 2.155(7) .
Tb12 C52_1 2.354(11) .
Tb12 C59_2 2.459(12) .
Tb12 C60_2 2.519(12) .
Tb12 C72_1 2.517(11) .
Tb12 C47_2 2.496(13) .
Tb13 N1 2.172(8) .
Tb13 C31_2 2.263(12) .
Tb13 C20_1 2.349(11) .
Tb13 C19_1 2.340(11) .
Tb13 C30_2 2.420(13) .
Tb13 C55_2 2.405(12) .
Tb13 C43_1 2.482(11) .
Tb14 N1 2.194(9) .
Tb14 C39_2 2.315(13) .
Tb14 C67_1 2.340(13) .
Tb14 C38_2 2.368(12) .
Tb14 C58_1 2.374(11) .
Tb14 C35_1 2.522(11) .
Tb14 C66_1 2.560(12) .
Tb14 C17_2 2.560(13) .
Tb15 C47_2 2.219(14) .
Tb15 C51_1 2.244(14) .
Tb15 N1 2.253(10) .
Tb15 C46_2 2.363(14) .
Tb15 C50_1 2.377(14) .
Tb15 C48_2 2.421(15) .
Tb15 C52_1 2.498(14) .
Tb16 C73_2 2.027(15) .
Tb16 N1 2.167(12) .
Tb16 C59_1 2.210(15) .
Tb16 C86_2 2.26(2) .
Tb16 C47_1 2.266(15) .
Tb16 C77_1 2.33(2) .
Tb16 C72_2 2.357(14) .
Tb16 C74_2 2.364(15) .
Tb17 N1 2.131(13) .
Tb17 C30_1 2.374(19) .
Tb17 C20_2 2.374(16) .
Tb17 C21_2 2.424(18) .
Tb17 C31_1 2.459(15) .
Tb17 C29_1 2.530(16) .
Tb17 C43_2 2.529(15) .
C1_1 C10_1 1.453(7) .
C1_1 C6_1 1.466(7) .
C1_1 C2_1 1.478(8) .
C2_1 C13_1 1.447(7) .
C2_1 C3_1 1.459(7) .
C3_1 C4_1 1.392(7) .
C3_1 C16_1 1.409(7) .
C4_1 C19_1 1.456(7) .
C4_1 C5_1 1.459(7) .
C5_1 C6_1 1.419(7) .
C5_1 C21_1 1.429(7) .
C6_1 C7_1 1.454(7) .
C7_1 C23_1 1.415(7) .
C7_1 C8_1 1.438(7) .
C8_1 C26_1 1.431(8) .
C8_1 C9_1 1.436(7) .
C9_1 C10_1 1.414(7) .
C9_1 C28_1 1.417(7) .
C10_1 C11_1 1.407(7) .
C11_1 C12_1 1.455(7) .
C11_1 C30_1 1.463(8) .
C12_1 C13_1 1.420(7) .
C12_1 C32_1 1.433(7) .
C13_1 C14_1 1.449(7) .
C14_1 C34_1 1.400(7) .
C14_1 C15_1 1.423(7) .
C15_1 C37_1 1.408(7) .
C15_1 C16_1 1.430(7) .
C16_1 C17_1 1.420(7) .
C17_1 C18_1 1.423(7) .
C17_1 C38_1 1.458(7) .
C18_1 C19_1 1.397(7) .
C18_1 C41_1 1.415(7) .
C19_1 C20_1 1.442(7) .
C20_1 C21_1 1.421(7) .
C20_1 C43_1 1.422(7) .
C21_1 C22_1 1.419(7) .
C22_1 C45_1 1.433(7) .
C22_1 C23_1 1.434(7) .
C23_1 C24_1 1.509(7) .
C24_1 C25_1 1.392(7) .
C24_1 C46_1 1.475(7) .
C25_1 C49_1 1.385(8) .
C25_1 C26_1 1.440(8) .
C26_1 C27_1 1.503(8) .
C27_1 C51_1 1.378(8) .
C27_1 C28_1 1.458(7) .
C28_1 C29_1 1.431(7) .
C29_1 C30_1 1.377(7) .
C29_1 C53_1 1.397(7) .
C30_1 C31_1 1.435(7) .
C31_1 C32_1 1.425(7) .
C31_1 C55_1 1.425(7) .
C32_1 C33_1 1.393(7) .
C33_1 C34_1 1.414(7) .
C33_1 C57_1 1.433(7) .
C34_1 C35_1 1.495(7) .
C35_1 C36_1 1.394(8) .
C35_1 C58_1 1.449(7) .
C36_1 C65_1 1.382(8) .
C36_1 C37_1 1.430(8) .
C37_1 C38_1 1.462(7) .
C38_1 C39_1 1.383(8) .
C39_1 C40_1 1.402(7) .
C39_1 C64_1 1.436(7) .
C40_1 C41_1 1.457(7) .
C40_1 C63_1 1.493(7) .
C41_1 C42_1 1.459(7) .
C42_1 C62_1 1.432(7) .
C42_1 C43_1 1.435(7) .
C43_1 C44_1 1.462(8) .
C44_1 C60_1 1.423(7) .
C44_1 C45_1 1.450(7) .
C45_1 C46_1 1.467(7) .
C46_1 C47_1 1.433(7) .
C47_1 C59_1 1.380(7) .
C47_1 C48_1 1.434(7) .
C48_1 C75_1 1.410(8) .
C48_1 C49_1 1.465(8) .
C49_1 C50_1 1.469(8) .
C50_1 C74_1 1.407(7) .
C50_1 C51_1 1.432(8) .
C51_1 C52_1 1.378(7) .
C52_1 C53_1 1.445(7) .
C52_1 C72_1 1.504(7) .
C53_1 C54_1 1.454(7) .
C54_1 C71_1 1.435(7) .
C54_1 C55_1 1.449(7) .
C55_1 C56_1 1.467(8) .
C56_1 C69_1 1.423(7) .
C56_1 C57_1 1.444(7) .
C57_1 C58_1 1.449(7) .
C58_1 C67_1 1.428(7) .
C59_1 C60_1 1.432(7) .
C59_1 C77_1 1.452(8) .
C60_1 C61_1 1.433(8) .
C61_1 C62_1 1.410(7) .
C61_1 C78_1 1.423(7) .
C62_1 C63_1 1.431(7) .
C63_1 C80_1 1.411(7) .
C64_1 C81_1 1.427(7) .
C64_1 C65_1 1.475(7) .
C65_1 C66_1 1.435(7) .
C66_1 C82_1 1.437(7) .
C66_1 C67_1 1.441(7) .
C67_1 C68_1 1.383(7) .
C68_1 C69_1 1.437(7) .
C68_1 C84_1 1.454(6) .
C69_1 C70_1 1.434(7) .
C70_1 C71_1 1.401(7) .
C70_1 C85_1 1.437(7) .
C71_1 C72_1 1.419(7) .
C72_1 C73_1 1.381(8) .
C73_1 C74_1 1.430(8) .
C73_1 C86_1 1.445(7) .
C74_1 C75_1 1.420(7) .
C75_1 C76_1 1.406(7) .
C76_1 C77_1 1.401(7) .
C76_1 C87_1 1.454(7) .
C77_1 C78_1 1.437(8) .
C78_1 C79_1 1.405(7) .
C79_1 C80_1 1.446(7) .
C79_1 C88_1 1.459(7) .
C80_1 C81_1 1.435(7) .
C81_1 C82_1 1.456(7) .
C82_1 C83_1 1.417(7) .
C83_1 C84_1 1.397(6) .
C83_1 C88_1 1.454(7) .
C84_1 C85_1 1.455(6) .
C85_1 C86_1 1.418(7) .
C86_1 C87_1 1.463(7) .
C87_1 C88_1 1.468(8) .
C1_2 C10_2 1.445(7) .
C1_2 C6_2 1.448(8) .
C1_2 C2_2 1.480(8) .
C2_2 C3_2 1.450(7) .
C2_2 C13_2 1.473(8) .
C3_2 C4_2 1.403(7) .
C3_2 C16_2 1.407(7) .
C4_2 C5_2 1.447(7) .
C4_2 C19_2 1.454(7) .
C5_2 C6_2 1.413(7) .
C5_2 C21_2 1.425(7) .
C6_2 C7_2 1.447(8) .
C7_2 C23_2 1.399(8) .
C7_2 C8_2 1.424(8) .
C8_2 C9_2 1.427(7) .
C8_2 C26_2 1.442(8) .
C9_2 C28_2 1.419(8) .
C9_2 C10_2 1.423(8) .
C10_2 C11_2 1.382(7) .
C11_2 C12_2 1.452(7) .
C11_2 C30_2 1.452(7) .
C12_2 C13_2 1.420(7) .
C12_2 C32_2 1.438(7) .
C13_2 C14_2 1.459(7) .
C14_2 C34_2 1.415(8) .
C14_2 C15_2 1.426(7) .
C15_2 C37_2 1.436(8) .
C15_2 C16_2 1.443(7) .
C16_2 C17_2 1.430(8) .
C17_2 C18_2 1.430(7) .
C17_2 C38_2 1.436(8) .
C18_2 C19_2 1.386(7) .
C18_2 C41_2 1.416(8) .
C19_2 C20_2 1.458(7) .
C20_2 C43_2 1.424(7) .
C20_2 C21_2 1.435(7) .
C21_2 C22_2 1.411(7) .
C22_2 C23_2 1.422(8) .
C22_2 C45_2 1.437(8) .
C23_2 C24_2 1.488(8) .
C24_2 C25_2 1.392(8) .
C24_2 C46_2 1.460(7) .
C25_2 C49_2 1.379(8) .
C25_2 C26_2 1.429(8) .
C26_2 C27_2 1.459(8) .
C27_2 C51_2 1.385(8) .
C27_2 C28_2 1.453(8) .
C28_2 C29_2 1.427(8) .
C29_2 C30_2 1.393(8) .
C29_2 C53_2 1.407(8) .
C30_2 C31_2 1.438(7) .
C31_2 C55_2 1.429(7) .
C31_2 C32_2 1.430(7) .
C32_2 C33_2 1.406(7) .
C33_2 C57_2 1.431(7) .
C33_2 C34_2 1.432(8) .
C34_2 C35_2 1.497(8) .
C35_2 C36_2 1.393(8) .
C35_2 C58_2 1.459(7) .
C36_2 C65_2 1.381(8) .
C36_2 C37_2 1.442(8) .
C37_2 C38_2 1.469(8) .
C38_2 C39_2 1.370(8) .
C39_2 C40_2 1.393(8) .
C39_2 C64_2 1.423(8) .
C40_2 C41_2 1.463(7) .
C40_2 C63_2 1.482(8) .
C41_2 C42_2 1.464(7) .
C42_2 C62_2 1.427(7) .
C42_2 C43_2 1.439(7) .
C43_2 C44_2 1.465(8) .
C44_2 C60_2 1.430(7) .
C44_2 C45_2 1.449(7) .
C45_2 C46_2 1.457(7) .
C46_2 C47_2 1.429(8) .
C47_2 C59_2 1.370(7) .
C47_2 C48_2 1.449(8) .
C48_2 C49_2 1.429(8) .
C48_2 C75_2 1.444(8) .
C49_2 C50_2 1.481(8) .
C50_2 C51_2 1.422(8) .
C50_2 C74_2 1.432(7) .
C51_2 C52_2 1.387(8) .
C52_2 C53_2 1.464(7) .
C52_2 C72_2 1.496(7) .
C53_2 C54_2 1.454(7) .
C54_2 C71_2 1.431(7) .
C54_2 C55_2 1.445(7) .
C55_2 C56_2 1.453(8) .
C56_2 C69_2 1.424(7) .
C56_2 C57_2 1.438(7) .
C57_2 C58_2 1.458(7) .
C58_2 C67_2 1.415(7) .
C59_2 C60_2 1.447(7) .
C59_2 C77_2 1.455(8) .
C60_2 C61_2 1.429(7) .
C61_2 C62_2 1.409(7) .
C61_2 C78_2 1.432(7) .
C62_2 C63_2 1.430(7) .
C63_2 C80_2 1.399(7) .
C64_2 C81_2 1.417(8) .
C64_2 C65_2 1.470(8) .
C65_2 C66_2 1.455(8) .
C66_2 C82_2 1.417(8) .
C66_2 C67_2 1.431(8) .
C67_2 C68_2 1.388(7) .
C68_2 C69_2 1.437(8) .
C68_2 C84_2 1.456(6) .
C69_2 C70_2 1.428(8) .
C70_2 C71_2 1.412(8) .
C70_2 C85_2 1.431(7) .
C71_2 C72_2 1.422(7) .
C72_2 C73_2 1.415(7) .
C73_2 C74_2 1.430(8) .
C73_2 C86_2 1.454(7) .
C74_2 C75_2 1.441(8) .
C75_2 C76_2 1.416(7) .
C76_2 C77_2 1.398(7) .
C76_2 C87_2 1.467(7) .
C77_2 C78_2 1.444(7) .
C78_2 C79_2 1.413(7) .
C79_2 C80_2 1.439(7) .
C79_2 C88_2 1.462(7) .
C80_2 C81_2 1.426(8) .
C81_2 C82_2 1.423(7) .
C82_2 C83_2 1.411(7) .
C83_2 C84_2 1.403(7) .
C83_2 C88_2 1.455(7) .
C84_2 C85_2 1.450(7) .
C85_2 C86_2 1.409(7) .
C86_2 C87_2 1.461(8) .
C87_2 C88_2 1.469(8) .
Ni1 N4 1.954(3) .
Ni1 N2 1.959(3) .
Ni1 N3 1.960(3) .
Ni1 N5 1.963(3) .
N2 C91 1.382(4) .
N2 C94 1.385(4) .
N3 C96 1.374(4) .
N3 C99 1.382(4) .
N4 C101 1.374(4) .
N4 C104 1.399(5) .
N5 C106 1.381(5) .
N5 C89 1.385(4) .
C89 C90 1.370(5) .
C89 C108 1.453(5) .
C90 C91 1.378(5) .
C90 H90 0.9500 .
C91 C92 1.437(5) .
C92 C93 1.366(5) .
C92 C109 1.503(5) .
C93 C94 1.442(5) .
C93 C111 1.503(5) .
C94 C95 1.374(5) .
C95 C96 1.376(5) .
C95 H95 0.9500 .
C96 C97 1.450(5) .
C97 C98 1.356(5) .
C97 C113 1.494(5) .
C98 C99 1.449(5) .
C98 C115 1.489(5) .
C99 C100 1.368(5) .
C100 C101 1.374(5) .
C100 H100 0.9500 .
C101 C102 1.445(5) .
C102 C103 1.359(5) .
C102 C117 1.502(5) .
C103 C104 1.448(5) .
C103 C119 1.509(5) .
C104 C105 1.363(5) .
C105 C106 1.374(5) .
C105 H105 0.9500 .
C106 C107 1.449(5) .
C107 C108 1.355(5) .
C107 C121 1.494(5) .
C108 C123 1.504(5) .
C109 C110 1.525(5) .
C109 H10C 0.9900 .
C109 H10D 0.9900 .
C110 H11A 0.9800 .
C110 H11B 0.9800 .
C110 H11C 0.9800 .
C111 C112 1.524(5) .
C111 H11D 0.9900 .
C111 H11E 0.9900 .
C112 H11F 0.9800 .
C112 H11G 0.9800 .
C112 H11H 0.9800 .
C113 C114 1.532(5) .
C113 H11I 0.9900 .
C113 H11J 0.9900 .
C114 H11K 0.9800 .
C114 H11L 0.9800 .
C114 H11M 0.9800 .
C115 C116 1.523(5) .
C115 H11N 0.9900 .
C115 H11O 0.9900 .
C116 H11P 0.9800 .
C116 H11Q 0.9800 .
C116 H11R 0.9800 .
C117 C118 1.537(5) .
C117 H11S 0.9900 .
C117 H11T 0.9900 .
C118 H11U 0.9800 .
C118 H11V 0.9800 .
C118 H11W 0.9800 .
C119 C120 1.513(5) .
C119 H11X 0.9900 .
C119 H11Y 0.9900 .
C120 H12A 0.9800 .
C120 H12B 0.9800 .
C120 H12C 0.9800 .
C121 C122 1.532(6) .
C121 H12D 0.9900 .
C121 H12E 0.9900 .
C122 H12F 0.9800 .
C122 H12G 0.9800 .
C122 H12H 0.9800 .
C123 C124 1.525(6) .
C123 H12I 0.9900 .
C123 H12J 0.9900 .
C124 H12K 0.9800 .
C124 H12L 0.9800 .
C124 H12M 0.9800 .
C125 C126 1.374(6) .
C125 C130 1.390(5) .
C125 H12N 0.9500 .
C126 C127 1.378(6) .
C126 H12O 0.9500 .
C127 C128 1.389(5) .
C127 H127 0.9500 .
C128 C129 1.388(5) .
C128 H128 0.9500 .
C129 C130 1.368(5) .
C129 H129 0.9500 .
C130 H130 0.9500 .
C131 C136 1.362(6) .
C131 C132 1.369(6) .
C131 H13C 0.9500 .
C132 C133 1.381(6) .
C132 H132 0.9500 .
C133 C134 1.371(6) .
C133 H133 0.9500 .
C134 C135 1.372(6) .
C134 H134 0.9500 .
C135 C136 1.374(6) .
C135 H135 0.9500 .
C136 H136 0.9500 .
C137 C139 1.375(7) 2_665
C137 C138 1.383(6) .
C137 H137 0.9500 .
C138 C139 1.382(7) .
C138 H138 0.9500 .
C139 C137 1.375(7) 2_665
C139 H139 0.9500 .
